data_4511008
loop_
_publ_author_name
'Hau, Sam C. K.'
'Mak, Thomas C. W.'

_publ_section_title
;
 Organosilver(I) Framework Assembly with Trifluoroacetate and
 Diethynyl-Functionalized Isomeric Stilbenes
;
_journal_issue 7
_journal_name_full 'Crystal Growth &amp; Design'
_journal_page_first 3567
_journal_paper_doi 10.1021/cg5004963
_journal_volume 14
_journal_year 2014
_chemical_formula_sum 'C104 H66 Ag22 F48 N9 O36'
_chemical_formula_weight 5302.80
_chemical_name_systematic
; 
 ? 
;
_space_group_IT_number 2
_symmetry_cell_setting triclinic
_symmetry_space_group_name_Hall '-P 1'
_symmetry_space_group_name_H-M 'P -1'
_atom_sites_solution_hydrogens geom
_atom_sites_solution_primary direct
_atom_sites_solution_secondary difmap
_audit_creation_method SHELXL-97
_cell_angle_alpha 80.7460(10)
_cell_angle_beta 87.8080(10)
_cell_angle_gamma 76.2350(10)
_cell_formula_units_Z 1
_cell_length_a 11.3037(7)
_cell_length_b 11.8495(7)
_cell_length_c 27.6552(16)
_cell_measurement_temperature 173(2)
_cell_volume 3551.0(4)
_computing_cell_refinement SAINT(Bruker,2001)
_computing_data_collection APEX2(Bruker,2003)
_computing_data_reduction APEX2(Bruker,2003)
_computing_molecular_graphics DIAMOND
_computing_publication_material 'SHELXL-97 (Sheldrick, 1997)'
_computing_structure_refinement 'SHELXL-97 (Sheldrick, 1997)'
_computing_structure_solution 'SHELXS-97 (Sheldrick, 1997)'
_diffrn_ambient_temperature 173(2)
_diffrn_measured_fraction_theta_full 0.999
_diffrn_measured_fraction_theta_max 0.999
_diffrn_measurement_device_type 'Bruker APEX II CCD diffractometer'
_diffrn_measurement_method '\f and \w scan'
_diffrn_radiation_monochromator graphite
_diffrn_radiation_source 'fine-focus sealed tube'
_diffrn_radiation_type MoK\a
_diffrn_radiation_wavelength 0.71073
_diffrn_reflns_av_R_equivalents 0.0657
_diffrn_reflns_av_sigmaI/netI 0.0547
_diffrn_reflns_limit_h_max 13
_diffrn_reflns_limit_h_min -13
_diffrn_reflns_limit_k_max 14
_diffrn_reflns_limit_k_min -14
_diffrn_reflns_limit_l_max 33
_diffrn_reflns_limit_l_min -33
_diffrn_reflns_number 58827
_diffrn_reflns_theta_full 25.25
_diffrn_reflns_theta_max 25.25
_diffrn_reflns_theta_min 0.75
_exptl_absorpt_coefficient_mu 3.091
_exptl_absorpt_correction_T_max 0.4573
_exptl_absorpt_correction_T_min 0.3071
_exptl_absorpt_correction_type multi-scan
_exptl_crystal_colour yellow
_exptl_crystal_density_diffrn 2.480
_exptl_crystal_density_method 'not measured'
_exptl_crystal_description block
_exptl_crystal_F_000 2507
_exptl_crystal_size_max 0.50
_exptl_crystal_size_mid 0.30
_exptl_crystal_size_min 0.30
_refine_diff_density_max 3.693
_refine_diff_density_min -1.537
_refine_diff_density_rms 0.208
_refine_ls_extinction_method none
_refine_ls_goodness_of_fit_ref 1.066
_refine_ls_hydrogen_treatment constr
_refine_ls_matrix_type full
_refine_ls_number_parameters 1007
_refine_ls_number_reflns 12859
_refine_ls_number_restraints 74
_refine_ls_restrained_S_all 1.077
_refine_ls_R_factor_all 0.0890
_refine_ls_R_factor_gt 0.0634
_refine_ls_shift/su_max 0.001
_refine_ls_shift/su_mean 0.000
_refine_ls_structure_factor_coef Fsqd
_refine_ls_weighting_details 'calc w=1/[\s^2^(Fo^2^)+(0.0649P)^2^+63.9732P] where P=(Fo^2^+2Fc^2^)/3'
_refine_ls_weighting_scheme calc
_refine_ls_wR_factor_gt 0.1540
_refine_ls_wR_factor_ref 0.1715
_reflns_number_gt 9738
_reflns_number_total 12859
_reflns_threshold_expression >2sigma(I)
_cod_data_source_file cg5004963_si_002.cif
_cod_data_source_block 6
_cod_depositor_comments
;
The following automatic conversions were performed:

'_symmetry_cell_setting' value 'Triclinic' changed to 'triclinic'
according to
/usr/data/users/saulius/crontab/automatic-downloads/rss-feeds/ACS/lib/dictionaries/cif_core.dic
dictionary named 'cif_core.dic' version 2.4.2 from 2011-04-26.

Automatic conversion script
Id: cif_fix_values 2281 2013-09-26 08:29:07Z andrius 

 Adding full bibliography for 4511003--4511008.cif.
;
_cod_original_sg_symbol_H-M P-1
_cod_database_code 4511008

loop_
_symmetry_equiv_pos_as_xyz
'x, y, z'
'-x, -y, -z'

loop_
_atom_site_label
_atom_site_type_symbol
_atom_site_fract_x
_atom_site_fract_y
_atom_site_fract_z
_atom_site_U_iso_or_equiv
_atom_site_adp_type
_atom_site_occupancy
_atom_site_symmetry_multiplicity
_atom_site_calc_flag
_atom_site_refinement_flags
_atom_site_disorder_group
Ag1 Ag 0.58188(8) 0.59054(8) 0.71336(3) 0.0322(2) Uani 1 1 d . .
Ag2 Ag 0.52383(8) 0.34695(8) 0.72939(4) 0.0379(2) Uani 1 1 d . .
Ag3 Ag 0.36943(9) 0.53729(9) 0.77061(4) 0.0424(2) Uani 1 1 d . .
Ag4 Ag 0.51913(8) 0.67273(8) 0.81877(3) 0.0361(2) Uani 1 1 d . .
Ag5 Ag 0.77303(8) 0.57865(8) 0.78803(3) 0.0340(2) Uani 1 1 d . .
Ag6 Ag 0.77137(8) 0.37949(8) 0.73960(3) 0.0334(2) Uani 1 1 d . .
Ag7 Ag 0.97691(8) 0.50967(8) 0.70380(3) 0.0332(2) Uani 1 1 d . .
Ag8A Ag 1.1172(5) 0.5038(3) 0.7898(3) 0.0419(14) Uani 0.551(16) 1 d P 1
Ag8B Ag 1.0674(9) 0.5311(6) 0.8096(3) 0.049(2) Uani 0.449(16) 1 d P 2
Ag9 Ag 1.13627(9) 0.28321(8) 0.73695(3) 0.0367(2) Uani 1 1 d . .
Ag10 Ag 1.27160(10) 0.45542(8) 0.69003(3) 0.0445(3) Uani 1 1 d . .
Ag11 Ag 0.5261(3) 0.7380(3) 0.59025(11) 0.0900(10) Uani 0.50 1 d P .
Ag12 Ag 0.8858(2) 0.9882(2) 0.49380(8) 0.0576(6) Uani 0.50 1 d P .
C1 C 0.5971(10) 0.4873(9) 0.7845(4) 0.028(2) Uani 1 1 d . .
C2 C 0.5968(10) 0.4424(9) 0.8279(4) 0.027(2) Uani 1 1 d . .
C3 C 0.5973(9) 0.3741(10) 0.8762(4) 0.028(2) Uani 1 1 d . .
C4 C 0.6173(12) 0.2515(10) 0.8791(4) 0.034(3) Uani 1 1 d . .
H4A H 0.6301 0.2172 0.8500 0.041 Uiso 1 1 calc R .
C5 C 0.6183(12) 0.1818(10) 0.9234(4) 0.036(3) Uani 1 1 d . .
H5A H 0.6358 0.0989 0.9247 0.043 Uiso 1 1 calc R .
C6 C 0.5944(10) 0.2283(10) 0.9666(4) 0.032(3) Uani 1 1 d . .
C7 C 0.5685(14) 0.3505(11) 0.9627(4) 0.049(4) Uani 1 1 d . .
H7A H 0.5477 0.3852 0.9914 0.059 Uiso 1 1 calc R .
C8 C 0.5719(13) 0.4222(10) 0.9188(4) 0.042(3) Uani 1 1 d . .
H8A H 0.5567 0.5049 0.9177 0.050 Uiso 1 1 calc R .
C9 C 0.5924(11) 0.1546(10) 1.0152(4) 0.034(3) Uani 1 1 d . .
H9A H 0.5556 0.1922 1.0417 0.041 Uiso 1 1 calc R .
C10 C 0.6389(11) 0.0392(10) 1.0240(4) 0.034(3) Uani 1 1 d . .
H10A H 0.6742 0.0043 0.9966 0.040 Uiso 1 1 calc R .
C11 C 0.6426(11) -0.0406(10) 1.0701(4) 0.031(2) Uani 1 1 d . .
C12 C 0.7108(11) -0.1565(10) 1.0721(4) 0.037(3) Uani 1 1 d . .
H12A H 0.7527 -0.1805 1.0437 0.044 Uiso 1 1 calc R .
C13 C 0.7181(11) -0.2376(10) 1.1152(4) 0.034(3) Uani 1 1 d . .
H13A H 0.7641 -0.3162 1.1158 0.041 Uiso 1 1 calc R .
C14 C 0.6575(9) -0.2027(9) 1.1574(4) 0.024(2) Uani 1 1 d . .
C15 C 0.5898(10) -0.0880(10) 1.1555(4) 0.029(2) Uani 1 1 d . .
H15A H 0.5477 -0.0641 1.1839 0.035 Uiso 1 1 calc R .
C16 C 0.5825(11) -0.0075(9) 1.1127(4) 0.030(2) Uani 1 1 d . .
H16A H 0.5361 0.0709 1.1122 0.036 Uiso 1 1 calc R .
C17 C 0.6682(9) -0.2856(9) 1.2021(4) 0.024(2) Uani 1 1 d . .
C18 C 0.6798(10) -0.3593(10) 1.2389(4) 0.032(3) Uani 1 1 d . .
C19 C 0.9660(10) 0.4133(9) 0.7736(4) 0.027(2) Uani 1 1 d . .
C20 C 0.9595(9) 0.3629(9) 0.8161(4) 0.025(2) Uani 1 1 d . .
C21 C 0.9550(10) 0.2921(10) 0.8622(4) 0.028(2) Uani 1 1 d . .
C22 C 0.9530(11) 0.1743(11) 0.8629(4) 0.035(3) Uani 1 1 d . .
H22A H 0.9475 0.1466 0.8328 0.042 Uiso 1 1 calc R .
C23 C 0.9589(12) 0.0986(10) 0.9058(4) 0.038(3) Uani 1 1 d . .
H23A H 0.9582 0.0187 0.9056 0.046 Uiso 1 1 calc R .
C24 C 0.9659(11) 0.1397(11) 0.9511(4) 0.034(3) Uani 1 1 d . .
C25 C 0.9612(13) 0.2576(11) 0.9497(4) 0.047(3) Uani 1 1 d . .
H25A H 0.9620 0.2871 0.9797 0.056 Uiso 1 1 calc R .
C26 C 0.9553(12) 0.3339(10) 0.9060(4) 0.039(3) Uani 1 1 d . .
H26A H 0.9513 0.4148 0.9061 0.047 Uiso 1 1 calc R .
C27 C 0.9820(12) 0.0592(11) 0.9977(4) 0.040(3) Uani 1 1 d . .
C28 C 0.3152(12) 0.7486(10) 0.6843(5) 0.044(3) Uani 1 1 d D .
C29 C 0.2356(13) 0.8595(10) 0.6542(6) 0.051(4) Uani 1 1 d D .
C30 C 0.7537(12) 0.7721(10) 0.6948(5) 0.041(3) Uani 1 1 d D .
C31 C 0.7914(12) 0.8763(13) 0.6627(6) 0.067(5) Uani 1 1 d D .
C32 C 0.7440(13) 0.4918(13) 0.6276(5) 0.049(4) Uani 1 1 d . .
C33 C 0.7825(15) 0.4876(12) 0.5748(5) 0.062(4) Uani 1 1 d D .
C34 C 0.5099(18) 0.3079(19) 0.6247(6) 0.089(6) Uani 1 1 d D .
C35 C 0.5385(14) 0.2417(15) 0.5798(6) 0.100(7) Uani 1 1 d DU .
C36 C 0.7348(11) 0.1255(9) 0.7676(4) 0.032(3) Uani 1 1 d . .
C37 C 0.7793(9) -0.0040(10) 0.7931(5) 0.050(4) Uani 1 1 d D .
C38 C 0.7371(14) 0.6898(12) 0.8835(5) 0.045(3) Uani 1 1 d . .
C39 C 0.7890(13) 0.7303(14) 0.9271(6) 0.078(6) Uani 1 1 d D .
C40 C 1.0898(12) 0.6204(10) 0.6132(4) 0.037(3) Uani 1 1 d D .
C41 C 1.0749(10) 0.6852(9) 0.5603(4) 0.050(4) Uani 1 1 d D .
C42 C 0.4534(11) 0.9286(11) 0.7408(5) 0.037(3) Uani 1 1 d . .
C43 C 0.4459(13) 1.0321(12) 0.7055(5) 0.050(3) Uani 1 1 d . .
H43A H 0.3607 1.0666 0.6962 0.075 Uiso 1 1 calc R .
H43B H 0.4935 1.0118 0.6765 0.075 Uiso 1 1 calc R .
H43C H 0.4785 1.0892 0.7197 0.075 Uiso 1 1 calc R .
C44 C 1.1642(11) 0.0063(12) 0.7948(6) 0.046(3) Uani 1 1 d . .
C45 C 1.1716(15) -0.1062(12) 0.8257(7) 0.068(5) Uani 1 1 d . .
H45A H 1.1061 -0.1406 0.8170 0.102 Uiso 1 1 calc R .
H45B H 1.1632 -0.0949 0.8601 0.102 Uiso 1 1 calc R .
H45C H 1.2506 -0.1592 0.8208 0.102 Uiso 1 1 calc R .
C46 C 1.182(2) 0.2897(15) 0.6170(9) 0.102(8) Uani 1 1 d . .
C47 C 1.195(2) 0.299(2) 0.5594(8) 0.118(9) Uani 1 1 d . .
H47A H 1.2594 0.3400 0.5482 0.177 Uiso 1 1 calc R .
H47B H 1.1181 0.3423 0.5438 0.177 Uiso 1 1 calc R .
H47C H 1.2173 0.2195 0.5506 0.177 Uiso 1 1 calc R .
C48 C 0.2694(13) 0.5965(12) 0.8731(5) 0.050(3) Uani 1 1 d DU .
C49 C 0.2017(14) 0.5978(11) 0.9218(5) 0.089(6) Uani 1 1 d DU .
C50 C 0.627(2) 0.896(2) 0.5368(9) 0.039(6) Uiso 0.50 1 d P .
C51 C 0.551(3) 0.857(3) 0.5611(12) 0.062(8) Uiso 0.50 1 d P .
C52 C 1.053(2) 0.8884(14) 0.4018(8) 0.096(8) Uani 1 1 d . .
C53 C 1.0870(15) 0.8456(14) 0.3582(6) 0.060(4) Uani 1 1 d . .
H53A H 1.0566 0.7749 0.3578 0.091 Uiso 1 1 calc R .
H53B H 1.1760 0.8260 0.3555 0.091 Uiso 1 1 calc R .
H53C H 1.0522 0.9057 0.3306 0.091 Uiso 1 1 calc R .
F1 F 0.1308(10) 0.8494(11) 0.6445(5) 0.116(5) Uani 1 1 d . .
F2 F 0.2775(15) 0.8890(19) 0.6143(8) 0.259(16) Uani 1 1 d . .
F3 F 0.209(2) 0.9442(11) 0.6794(8) 0.226(14) Uani 1 1 d . .
F4 F 0.7176(10) 0.9778(8) 0.6646(6) 0.113(5) Uani 1 1 d . .
F5 F 0.9005(11) 0.8861(12) 0.6739(6) 0.153(8) Uani 1 1 d D .
F6 F 0.8018(18) 0.8639(13) 0.6184(5) 0.150(7) Uani 1 1 d . .
F7 F 0.8942(10) 0.4445(12) 0.5660(3) 0.102(4) Uani 1 1 d . .
F8 F 0.7562(14) 0.5920(13) 0.5478(4) 0.152(8) Uani 1 1 d D .
F9 F 0.720(2) 0.428(2) 0.5547(5) 0.209(11) Uani 1 1 d . .
F10 F 0.4996(15) 0.3084(17) 0.5375(5) 0.157(7) Uani 1 1 d D .
F11 F 0.4829(18) 0.1528(15) 0.5845(7) 0.159(6) Uani 1 1 d DU .
F12 F 0.6560(13) 0.197(2) 0.5732(6) 0.200(11) Uani 1 1 d D .
F13 F 0.7149(8) -0.0733(7) 0.7804(4) 0.069(3) Uani 1 1 d D .
F14 F 0.8923(9) -0.0491(8) 0.7820(6) 0.132(6) Uani 1 1 d D .
F15 F 0.7745(17) -0.0113(9) 0.8404(4) 0.133(6) Uani 1 1 d . .
F16 F 0.8839(14) 0.7767(13) 0.9147(5) 0.133(6) Uani 1 1 d D .
F17 F 0.827(2) 0.6488(14) 0.9602(5) 0.202(11) Uani 1 1 d . .
F18 F 0.7146(12) 0.8224(15) 0.9412(6) 0.153(7) Uani 1 1 d D .
F19 F 1.0745(17) 0.6177(11) 0.5280(3) 0.134(6) Uani 1 1 d D .
F20 F 0.9726(13) 0.7626(14) 0.5525(5) 0.146(5) Uani 1 1 d DU .
F21 F 1.1577(16) 0.7420(17) 0.5448(4) 0.175(9) Uani 1 1 d D .
F22 F 0.1541(12) 0.7029(10) 0.9322(5) 0.108(4) Uani 1 1 d D .
F23 F 0.2607(13) 0.5337(13) 0.9600(4) 0.118(5) Uani 1 1 d D .
F24 F 0.1084(18) 0.5495(19) 0.9157(8) 0.185(8) Uani 1 1 d DU .
N1 N 0.4576(9) 0.8465(10) 0.7706(4) 0.041(2) Uani 1 1 d . .
N2 N 1.1561(10) 0.0944(9) 0.7708(4) 0.044(3) Uani 1 1 d . .
N3 N 1.1543(14) 0.2667(16) 0.6557(5) 0.082(5) Uani 1 1 d . .
N4 N 0.691(3) 0.937(2) 0.5148(11) 0.068(7) Uiso 0.50 1 d P .
N5 N 1.023(2) 0.9213(19) 0.4368(8) 0.133(7) Uani 1 1 d U .
O1 O 0.4157(9) 0.7087(9) 0.6666(4) 0.058(3) Uani 1 1 d . .
O2 O 0.2693(8) 0.7153(8) 0.7233(4) 0.048(2) Uani 1 1 d . .
O3 O 0.6505(9) 0.7657(9) 0.6859(4) 0.064(3) Uani 1 1 d . .
O4 O 0.8288(8) 0.7129(7) 0.7253(3) 0.041(2) Uani 1 1 d . .
O5 O 0.6485(12) 0.5604(11) 0.6348(3) 0.080(4) Uani 1 1 d . .
O6 O 0.8173(8) 0.4236(8) 0.6572(3) 0.041(2) Uani 1 1 d . .
O7 O 0.5838(12) 0.2813(14) 0.6568(4) 0.090(4) Uani 1 1 d . .
O8 O 0.4107(17) 0.3828(16) 0.6208(6) 0.138(8) Uani 1 1 d . .
O9 O 0.6231(8) 0.1593(7) 0.7639(3) 0.044(2) Uani 1 1 d . .
O10 O 0.8149(7) 0.1800(7) 0.7582(3) 0.0354(18) Uani 1 1 d . .
O11 O 0.6239(9) 0.7145(8) 0.8812(3) 0.051(2) Uani 1 1 d . .
O12 O 0.8155(9) 0.6389(9) 0.8572(3) 0.051(2) Uani 1 1 d . .
O13 O 0.9953(8) 0.6049(8) 0.6329(3) 0.046(2) Uani 1 1 d . .
O14 O 1.1940(10) 0.5893(10) 0.6274(4) 0.071(3) Uani 1 1 d . .
O15 O 0.3571(14) 0.6525(13) 0.8766(6) 0.107(5) Uani 1 1 d U .
O16 O 0.2474(17) 0.5478(15) 0.8452(6) 0.126(6) Uani 1 1 d U .
O1W O 1.0501(9) 0.7111(9) 0.7662(5) 0.071(3) Uani 1 1 d . .
H1WA H 0.9931 0.7394 0.7453 0.085 Uiso 1 1 d R .
H1WB H 1.0912 0.7568 0.7740 0.085 Uiso 1 1 d R .
O2W O 0.4198(12) 0.6038(13) 0.5787(8) 0.150(9) Uani 1 1 d . .
H2WA H 0.3552 0.6145 0.5958 0.225 Uiso 1 1 d R .
H2WB H 0.4633 0.5349 0.5875 0.180 Uiso 1 1 d R .

loop_
_atom_site_aniso_label
_atom_site_aniso_U_11
_atom_site_aniso_U_22
_atom_site_aniso_U_33
_atom_site_aniso_U_23
_atom_site_aniso_U_13
_atom_site_aniso_U_12
Ag1 0.0296(5) 0.0389(5) 0.0239(4) 0.0035(4) -0.0002(3) -0.0051(4)
Ag2 0.0306(5) 0.0362(5) 0.0427(5) -0.0027(4) -0.0010(4) -0.0019(4)
Ag3 0.0481(6) 0.0424(6) 0.0399(5) -0.0139(4) 0.0062(4) -0.0129(5)
Ag4 0.0308(5) 0.0349(5) 0.0424(5) -0.0076(4) -0.0013(4) -0.0062(4)
Ag5 0.0319(5) 0.0374(5) 0.0337(5) -0.0070(4) 0.0018(4) -0.0098(4)
Ag6 0.0340(5) 0.0322(5) 0.0324(5) -0.0019(4) 0.0011(4) -0.0070(4)
Ag7 0.0312(5) 0.0305(5) 0.0303(4) 0.0092(4) 0.0020(4) -0.0016(4)
Ag8A 0.042(2) 0.0370(12) 0.050(2) -0.0020(12) -0.0140(18) -0.0158(12)
Ag8B 0.057(3) 0.047(2) 0.049(3) 0.006(2) -0.018(3) -0.032(2)
Ag9 0.0462(6) 0.0266(4) 0.0337(5) -0.0020(4) 0.0056(4) -0.0045(4)
Ag10 0.0622(7) 0.0367(5) 0.0358(5) 0.0115(4) -0.0241(5) -0.0220(5)
Ag11 0.086(2) 0.094(2) 0.0691(18) 0.0344(16) 0.0013(15) -0.0111(17)
Ag12 0.0788(17) 0.0514(13) 0.0413(12) -0.0052(10) 0.0095(11) -0.0156(12)
C1 0.027(6) 0.023(5) 0.034(6) -0.009(5) 0.010(5) -0.003(5)
C2 0.028(6) 0.025(5) 0.028(6) -0.003(4) 0.002(4) -0.006(5)
C3 0.020(5) 0.034(6) 0.027(6) 0.000(5) 0.003(4) -0.005(5)
C4 0.056(8) 0.025(6) 0.021(5) -0.003(4) 0.001(5) -0.008(5)
C5 0.053(8) 0.018(5) 0.035(6) 0.001(5) 0.000(5) -0.007(5)
C6 0.031(6) 0.031(6) 0.027(6) 0.011(5) 0.004(5) -0.003(5)
C7 0.082(11) 0.036(7) 0.021(6) 0.000(5) 0.009(6) 0.001(7)
C8 0.067(9) 0.021(6) 0.028(6) 0.005(5) 0.002(6) -0.001(6)
C9 0.036(7) 0.031(6) 0.033(6) 0.002(5) 0.001(5) -0.009(5)
C10 0.048(7) 0.027(6) 0.024(6) 0.000(5) 0.004(5) -0.009(5)
C11 0.039(7) 0.025(6) 0.027(6) 0.001(5) 0.002(5) -0.011(5)
C12 0.045(7) 0.033(6) 0.026(6) -0.002(5) 0.011(5) -0.001(5)
C13 0.036(7) 0.022(6) 0.038(6) 0.000(5) 0.005(5) 0.000(5)
C14 0.025(5) 0.026(5) 0.022(5) 0.004(4) -0.005(4) -0.011(4)
C15 0.037(6) 0.030(6) 0.022(5) -0.005(4) 0.000(5) -0.011(5)
C16 0.039(7) 0.020(5) 0.027(6) 0.003(4) 0.000(5) -0.004(5)
C17 0.018(5) 0.026(5) 0.031(6) 0.000(5) -0.001(4) -0.010(4)
C18 0.031(6) 0.025(6) 0.040(7) 0.006(5) -0.005(5) -0.015(5)
C19 0.031(6) 0.020(5) 0.026(6) 0.005(4) 0.004(4) -0.004(4)
C20 0.020(5) 0.020(5) 0.033(6) -0.002(4) 0.000(4) 0.000(4)
C21 0.025(6) 0.032(6) 0.021(5) 0.001(4) 0.004(4) 0.000(5)
C22 0.037(7) 0.044(7) 0.023(6) 0.000(5) 0.004(5) -0.014(5)
C23 0.053(8) 0.028(6) 0.031(6) 0.005(5) -0.003(5) -0.010(6)
C24 0.031(6) 0.041(7) 0.024(6) 0.003(5) 0.002(5) -0.003(5)
C25 0.064(9) 0.041(7) 0.025(6) -0.005(5) 0.004(6) 0.005(6)
C26 0.052(8) 0.026(6) 0.037(7) -0.002(5) 0.003(6) -0.005(5)
C27 0.048(8) 0.043(7) 0.026(6) 0.007(5) 0.004(5) -0.012(6)
C28 0.045(8) 0.036(7) 0.049(8) -0.001(6) -0.023(7) -0.007(6)
C29 0.046(9) 0.033(7) 0.073(10) 0.002(7) -0.015(7) -0.009(6)
C30 0.035(7) 0.035(7) 0.048(8) 0.001(6) 0.009(6) -0.007(6)
C31 0.054(10) 0.053(10) 0.076(12) 0.028(8) 0.011(8) -0.007(8)
C32 0.050(8) 0.058(9) 0.029(7) -0.004(6) 0.010(6) 0.005(7)
C33 0.064(11) 0.091(13) 0.034(8) -0.014(8) 0.011(7) -0.019(9)
C34 0.059(12) 0.125(18) 0.068(12) 0.006(12) -0.010(10) -0.005(12)
C35 0.093(10) 0.116(11) 0.090(10) -0.021(8) 0.002(8) -0.022(8)
C36 0.043(7) 0.018(5) 0.033(6) -0.014(5) 0.006(5) 0.004(5)
C37 0.057(9) 0.025(6) 0.067(10) -0.003(6) -0.015(7) -0.009(6)
C38 0.054(9) 0.041(7) 0.041(7) -0.011(6) -0.009(6) -0.006(6)
C39 0.061(11) 0.110(16) 0.061(11) -0.041(11) -0.017(9) 0.003(11)
C40 0.051(8) 0.034(6) 0.024(6) 0.001(5) -0.005(6) -0.008(6)
C41 0.053(9) 0.050(8) 0.037(7) 0.012(6) -0.007(6) 0.000(7)
C42 0.030(7) 0.038(7) 0.045(7) -0.017(6) 0.000(5) -0.005(5)
C43 0.048(8) 0.047(8) 0.048(8) 0.003(6) -0.004(6) -0.003(6)
C44 0.027(7) 0.039(8) 0.072(10) -0.008(7) 0.007(6) -0.008(6)
C45 0.058(10) 0.031(7) 0.106(14) 0.016(8) 0.002(9) -0.013(7)
C46 0.14(2) 0.042(9) 0.129(18) -0.029(11) 0.093(16) -0.035(11)
C47 0.14(2) 0.16(2) 0.077(15) -0.059(15) 0.015(14) -0.060(19)
C48 0.057(7) 0.038(6) 0.053(7) -0.011(5) -0.015(6) -0.001(5)
C49 0.091(10) 0.093(10) 0.080(9) -0.020(8) 0.002(8) -0.009(8)
C52 0.132(18) 0.032(8) 0.096(14) 0.018(9) 0.074(14) 0.006(9)
C53 0.059(10) 0.053(9) 0.075(11) -0.014(8) 0.007(8) -0.021(8)
F1 0.062(7) 0.097(8) 0.171(13) 0.029(8) -0.076(8) -0.003(6)
F2 0.122(13) 0.22(2) 0.28(2) 0.21(2) 0.090(15) 0.093(13)
F3 0.29(2) 0.063(8) 0.30(2) -0.078(12) -0.23(2) 0.077(11)
F4 0.077(7) 0.035(5) 0.204(14) 0.027(7) 0.046(8) -0.002(5)
F5 0.078(9) 0.121(11) 0.236(18) 0.111(11) -0.038(10) -0.060(8)
F6 0.229(19) 0.111(11) 0.092(10) 0.039(8) 0.046(11) -0.050(11)
F7 0.078(7) 0.157(11) 0.046(5) -0.020(6) 0.027(5) 0.022(7)
F8 0.150(13) 0.175(14) 0.052(6) 0.051(8) 0.045(7) 0.061(11)
F9 0.27(2) 0.37(3) 0.090(10) -0.144(15) 0.103(13) -0.23(2)
F10 0.128(12) 0.25(2) 0.071(8) -0.019(11) -0.010(8) -0.003(13)
F11 0.186(10) 0.147(9) 0.158(10) -0.053(8) -0.006(8) -0.046(8)
F12 0.091(11) 0.37(3) 0.123(13) -0.112(16) 0.005(9) 0.034(14)
F13 0.065(6) 0.031(4) 0.114(8) -0.012(5) -0.015(5) -0.016(4)
F14 0.046(6) 0.036(5) 0.29(2) 0.011(8) -0.002(8) 0.010(5)
F15 0.263(19) 0.052(6) 0.079(8) 0.017(6) -0.067(10) -0.035(9)
F16 0.122(12) 0.143(12) 0.154(13) -0.066(10) -0.062(10) -0.035(10)
F17 0.44(3) 0.139(13) 0.068(8) 0.035(8) -0.127(14) -0.157(18)
F18 0.108(10) 0.211(17) 0.163(14) -0.149(14) -0.022(9) -0.001(11)
F19 0.270(19) 0.113(10) 0.032(5) -0.007(6) -0.016(8) -0.069(11)
F20 0.139(8) 0.151(9) 0.087(7) 0.043(6) 0.019(6) 0.037(7)
F21 0.235(19) 0.26(2) 0.064(7) 0.090(10) -0.060(10) -0.185(17)
F22 0.131(10) 0.094(8) 0.112(9) -0.065(7) 0.064(8) -0.028(7)
F23 0.149(12) 0.162(13) 0.039(5) 0.019(7) -0.001(6) -0.052(10)
F24 0.177(11) 0.189(11) 0.209(11) -0.038(9) -0.003(8) -0.080(9)
N1 0.033(6) 0.049(7) 0.043(6) -0.010(5) -0.001(5) -0.011(5)
N2 0.038(6) 0.029(6) 0.065(7) 0.002(5) 0.003(5) -0.012(5)
N3 0.078(10) 0.161(16) 0.037(7) -0.049(9) 0.023(7) -0.070(11)
N5 0.160(11) 0.105(10) 0.108(10) -0.005(8) 0.033(9) 0.005(8)
O1 0.036(5) 0.073(7) 0.048(6) 0.006(5) -0.014(4) 0.011(5)
O2 0.039(5) 0.047(5) 0.050(6) -0.005(5) -0.015(4) 0.006(4)
O3 0.047(6) 0.055(6) 0.074(7) 0.031(5) -0.003(5) -0.009(5)
O4 0.042(5) 0.031(5) 0.047(5) 0.002(4) 0.001(4) -0.007(4)
O5 0.094(9) 0.087(8) 0.026(5) 0.003(5) 0.007(5) 0.036(7)
O6 0.039(5) 0.048(5) 0.033(4) 0.000(4) 0.003(4) -0.011(4)
O7 0.081(9) 0.135(12) 0.059(7) -0.027(8) -0.016(7) -0.026(8)
O8 0.138(15) 0.151(15) 0.086(11) -0.048(10) -0.031(10) 0.067(13)
O9 0.034(5) 0.028(4) 0.062(6) -0.002(4) 0.002(4) 0.003(4)
O10 0.033(5) 0.029(4) 0.043(5) -0.003(4) -0.002(4) -0.007(4)
O11 0.050(6) 0.049(6) 0.053(6) -0.015(5) -0.013(5) -0.003(5)
O12 0.050(6) 0.062(6) 0.046(5) -0.026(5) -0.008(4) -0.006(5)
O13 0.040(5) 0.056(6) 0.032(5) 0.019(4) 0.001(4) -0.007(4)
O14 0.056(7) 0.084(8) 0.058(7) 0.040(6) -0.018(5) -0.015(6)
O15 0.087(8) 0.089(8) 0.130(9) 0.008(7) 0.024(7) -0.013(6)
O16 0.149(10) 0.115(9) 0.107(8) -0.030(7) -0.048(8) 0.002(7)
O1W 0.041(6) 0.047(6) 0.117(10) 0.007(6) -0.015(6) -0.006(5)
O2W 0.045(8) 0.079(10) 0.31(3) -0.015(13) 0.033(12) -0.006(7)

loop_
_atom_type_symbol
_atom_type_description
_atom_type_scat_dispersion_real
_atom_type_scat_dispersion_imag
_atom_type_scat_source
C C 0.0033 0.0016 'International Tables Vol C Tables 4.2.6.8 and 6.1.1.4'
H H 0.0000 0.0000 'International Tables Vol C Tables 4.2.6.8 and 6.1.1.4'
N N 0.0061 0.0033 'International Tables Vol C Tables 4.2.6.8 and 6.1.1.4'
O O 0.0106 0.0060 'International Tables Vol C Tables 4.2.6.8 and 6.1.1.4'
F F 0.0171 0.0103 'International Tables Vol C Tables 4.2.6.8 and 6.1.1.4'
Ag Ag -0.8971 1.1015 'International Tables Vol C Tables 4.2.6.8 and 6.1.1.4'

loop_
_geom_angle_atom_site_label_1
_geom_angle_atom_site_label_2
_geom_angle_atom_site_label_3
_geom_angle
_geom_angle_site_symmetry_1
_geom_angle_site_symmetry_3
C1 Ag1 O5 136.3(4) . .
C1 Ag1 O1 133.2(4) . .
O5 Ag1 O1 79.3(4) . .
C1 Ag1 O3 128.7(4) . .
O5 Ag1 O3 79.3(5) . .
O1 Ag1 O3 77.9(4) . .
C1 Ag1 Ag6 56.9(3) . .
O5 Ag1 Ag6 81.7(3) . .
O1 Ag1 Ag6 154.1(3) . .
O3 Ag1 Ag6 115.6(2) . .
C1 Ag1 Ag3 56.8(3) . .
O5 Ag1 Ag3 131.4(4) . .
O1 Ag1 Ag3 77.1(3) . .
O3 Ag1 Ag3 134.5(3) . .
Ag6 Ag1 Ag3 103.21(4) . .
C1 Ag1 Ag5 54.8(3) . .
O5 Ag1 Ag5 117.3(3) . .
O1 Ag1 Ag5 146.7(3) . .
O3 Ag1 Ag5 77.5(3) . .
Ag6 Ag1 Ag5 58.82(3) . .
Ag3 Ag1 Ag5 105.47(4) . .
C1 Ag1 Ag2 59.6(3) . .
O5 Ag1 Ag2 88.7(4) . .
O1 Ag1 Ag2 102.9(3) . .
O3 Ag1 Ag2 167.6(3) . .
Ag6 Ag1 Ag2 59.10(3) . .
Ag3 Ag1 Ag2 56.77(3) . .
Ag5 Ag1 Ag2 105.97(4) . .
C1 Ag1 Ag4 50.5(3) . .
O5 Ag1 Ag4 168.6(4) . .
O1 Ag1 Ag4 101.2(3) . .
O3 Ag1 Ag4 89.7(3) . .
Ag6 Ag1 Ag4 100.90(3) . .
Ag3 Ag1 Ag4 59.14(3) . .
Ag5 Ag1 Ag4 56.74(3) . .
Ag2 Ag1 Ag4 102.19(3) . .
O7 Ag2 O9 84.1(4) . .
O7 Ag2 C18 122.2(4) . 2_657
O9 Ag2 C18 101.9(3) . 2_657
O7 Ag2 C1 135.5(4) . .
O9 Ag2 C1 103.9(3) . .
C18 Ag2 C1 99.2(4) 2_657 .
O7 Ag2 Ag3 143.0(4) . .
O9 Ag2 Ag3 132.0(2) . .
C18 Ag2 Ag3 52.3(3) 2_657 .
C1 Ag2 Ag3 53.8(2) . .
O7 Ag2 Ag6 88.2(3) . .
O9 Ag2 Ag6 79.4(2) . .
C18 Ag2 Ag6 149.6(3) 2_657 .
C1 Ag2 Ag6 52.0(2) . .
Ag3 Ag2 Ag6 104.21(4) . .
O7 Ag2 Ag10 90.8(3) . 1_455
O9 Ag2 Ag10 134.0(2) . 1_455
C18 Ag2 Ag10 44.7(3) 2_657 1_455
C1 Ag2 Ag10 111.2(2) . 1_455
Ag3 Ag2 Ag10 59.59(3) . 1_455
Ag6 Ag2 Ag10 146.31(4) . 1_455
O7 Ag2 Ag1 102.4(4) . .
O9 Ag2 Ag1 135.7(2) . .
C18 Ag2 Ag1 110.4(3) 2_657 .
C1 Ag2 Ag1 42.7(2) . .
Ag3 Ag2 Ag1 59.74(3) . .
Ag6 Ag2 Ag1 57.41(3) . .
Ag10 Ag2 Ag1 90.07(3) 1_455 .
O2 Ag3 C18 120.2(4) . 2_657
O2 Ag3 O16 99.5(5) . .
C18 Ag3 O16 91.0(5) 2_657 .
O2 Ag3 C1 121.5(4) . .
C18 Ag3 C1 105.9(4) 2_657 .
O16 Ag3 C1 114.6(5) . .
O2 Ag3 Ag2 123.3(2) . .
C18 Ag3 Ag2 53.8(3) 2_657 .
O16 Ag3 Ag2 133.5(4) . .
C1 Ag3 Ag2 59.8(2) . .
O2 Ag3 Ag10 78.0(2) . 1_455
C18 Ag3 Ag10 46.0(3) 2_657 1_455
O16 Ag3 Ag10 117.1(4) . 1_455
C1 Ag3 Ag10 119.6(2) . 1_455
Ag2 Ag3 Ag10 62.45(3) . 1_455
O2 Ag3 Ag1 81.8(3) . .
C18 Ag3 Ag1 115.6(3) 2_657 .
O16 Ag3 Ag1 148.8(4) . .
C1 Ag3 Ag1 44.8(3) . .
Ag2 Ag3 Ag1 63.49(3) . .
Ag10 Ag3 Ag1 93.82(4) 1_455 .
O2 Ag3 Ag8A 83.8(3) . 1_455
C18 Ag3 Ag8A 59.1(3) 2_657 1_455
O16 Ag3 Ag8A 50.3(4) . 1_455
C1 Ag3 Ag8A 154.2(3) . 1_455
Ag2 Ag3 Ag8A 112.51(12) . 1_455
Ag10 Ag3 Ag8A 67.09(14) 1_455 1_455
Ag1 Ag3 Ag8A 158.17(12) . 1_455
O2 Ag3 Ag4 89.1(2) . .
C18 Ag3 Ag4 150.7(3) 2_657 .
O16 Ag3 Ag4 84.2(4) . .
C1 Ag3 Ag4 51.8(2) . .
Ag2 Ag3 Ag4 111.29(4) . .
Ag10 Ag3 Ag4 156.48(5) 1_455 .
Ag1 Ag3 Ag4 64.63(3) . .
Ag8A Ag3 Ag4 131.53(14) 1_455 .
N1 Ag4 O11 103.9(4) . .
N1 Ag4 O15 107.0(4) . .
O11 Ag4 O15 87.9(5) . .
N1 Ag4 C1 121.9(4) . .
O11 Ag4 C1 119.9(4) . .
O15 Ag4 C1 110.5(5) . .
N1 Ag4 C2 149.3(4) . .
O11 Ag4 C2 101.5(3) . .
O15 Ag4 C2 90.8(4) . .
C1 Ag4 C2 27.7(3) . .
N1 Ag4 Ag5 105.2(3) . .
O11 Ag4 Ag5 80.1(3) . .
O15 Ag4 Ag5 147.6(4) . .
C1 Ag4 Ag5 53.5(3) . .
C2 Ag4 Ag5 62.7(2) . .
N1 Ag4 Ag3 97.5(3) . .
O11 Ag4 Ag3 156.3(3) . .
O15 Ag4 Ag3 76.1(4) . .
C1 Ag4 Ag3 53.0(3) . .
C2 Ag4 Ag3 62.0(2) . .
Ag5 Ag4 Ag3 104.13(4) . .
N1 Ag4 Ag1 80.6(3) . .
O11 Ag4 Ag1 137.1(3) . .
O15 Ag4 Ag1 132.3(4) . .
C1 Ag4 Ag1 41.4(3) . .
C2 Ag4 Ag1 69.1(2) . .
Ag5 Ag4 Ag1 58.03(3) . .
Ag3 Ag4 Ag1 56.23(3) . .
O12 Ag5 O4 104.1(4) . .
O12 Ag5 C1 120.8(4) . .
O4 Ag5 C1 124.8(3) . .
O12 Ag5 C19 104.3(3) . .
O4 Ag5 C19 92.1(3) . .
C1 Ag5 C19 104.9(3) . .
O12 Ag5 Ag6 146.4(3) . .
O4 Ag5 Ag6 103.0(2) . .
C1 Ag5 Ag6 54.3(2) . .
C19 Ag5 Ag6 55.1(2) . .
O12 Ag5 Ag4 82.0(3) . .
O4 Ag5 Ag4 109.5(2) . .
C1 Ag5 Ag4 53.4(2) . .
C19 Ag5 Ag4 155.5(2) . .
Ag6 Ag5 Ag4 107.08(4) . .
O12 Ag5 Ag1 146.1(2) . .
O4 Ag5 Ag1 80.4(2) . .
C1 Ag5 Ag1 44.4(3) . .
C19 Ag5 Ag1 109.1(2) . .
Ag6 Ag5 Ag1 58.55(3) . .
Ag4 Ag5 Ag1 65.23(3) . .
O12 Ag5 Ag7 123.1(3) . .
O4 Ag5 Ag7 55.1(2) . .
C1 Ag5 Ag7 112.2(2) . .
C19 Ag5 Ag7 39.7(2) . .
Ag6 Ag5 Ag7 60.59(3) . .
Ag4 Ag5 Ag7 151.55(4) . .
Ag1 Ag5 Ag7 87.43(3) . .
O12 Ag5 Ag8B 66.3(3) . .
O4 Ag5 Ag8B 79.2(2) . .
C1 Ag5 Ag8B 145.9(3) . .
C19 Ag5 Ag8B 45.1(3) . .
Ag6 Ag5 Ag8B 100.07(17) . .
Ag4 Ag5 Ag8B 148.3(2) . .
Ag1 Ag5 Ag8B 145.75(19) . .
Ag7 Ag5 Ag8B 58.33(19) . .
O10 Ag6 O6 106.6(3) . .
O10 Ag6 C1 116.0(3) . .
O6 Ag6 C1 126.5(3) . .
O10 Ag6 C19 98.2(3) . .
O6 Ag6 C19 96.8(3) . .
C1 Ag6 C19 107.0(4) . .
O10 Ag6 Ag1 145.5(2) . .
O6 Ag6 Ag1 80.7(2) . .
C1 Ag6 Ag1 46.0(3) . .
C19 Ag6 Ag1 114.7(2) . .
O10 Ag6 Ag5 138.0(2) . .
O6 Ag6 Ag5 109.5(2) . .
C1 Ag6 Ag5 54.5(3) . .
C19 Ag6 Ag5 57.1(2) . .
Ag1 Ag6 Ag5 62.64(3) . .
O10 Ag6 Ag2 82.0(2) . .
O6 Ag6 Ag2 98.8(2) . .
C1 Ag6 Ag2 59.1(3) . .
C19 Ag6 Ag2 163.6(2) . .
Ag1 Ag6 Ag2 63.49(3) . .
Ag5 Ag6 Ag2 112.37(4) . .
O10 Ag6 Ag7 120.5(2) . .
O6 Ag6 Ag7 57.8(2) . .
C1 Ag6 Ag7 117.2(3) . .
C19 Ag6 Ag7 41.7(2) . .
Ag1 Ag6 Ag7 92.31(3) . .
Ag5 Ag6 Ag7 65.63(3) . .
Ag2 Ag6 Ag7 150.05(4) . .
C19 Ag7 O13 177.8(4) . .
C19 Ag7 Ag9 56.6(3) . .
O13 Ag7 Ag9 121.6(3) . .
C19 Ag7 Ag8A 52.4(3) . .
O13 Ag7 Ag8A 126.2(3) . .
Ag9 Ag7 Ag8A 66.21(10) . .
C19 Ag7 Ag6 54.6(3) . .
O13 Ag7 Ag6 127.1(3) . .
Ag9 Ag7 Ag6 83.54(3) . .
Ag8A Ag7 Ag6 106.14(12) . .
C19 Ag7 Ag8B 47.3(3) . .
O13 Ag7 Ag8B 131.9(3) . .
Ag9 Ag7 Ag8B 75.52(17) . .
Ag8A Ag7 Ag8B 14.24(7) . .
Ag6 Ag7 Ag8B 97.42(13) . .
C19 Ag7 Ag10 100.0(3) . .
O13 Ag7 Ag10 77.9(2) . .
Ag9 Ag7 Ag10 56.89(3) . .
Ag8A Ag7 Ag10 63.80(17) . .
Ag6 Ag7 Ag10 140.24(4) . .
Ag8B Ag7 Ag10 77.7(2) . .
C19 Ag7 Ag5 53.3(3) . .
O13 Ag7 Ag5 128.6(2) . .
Ag9 Ag7 Ag5 109.77(3) . .
Ag8A Ag7 Ag5 75.33(17) . .
Ag6 Ag7 Ag5 53.78(3) . .
Ag8B Ag7 Ag5 61.3(2) . .
Ag10 Ag7 Ag5 139.01(4) . .
C19 Ag8A O16 150.9(6) . 1_655
C19 Ag8A O1W 109.7(4) . .
O16 Ag8A O1W 85.9(5) 1_655 .
C19 Ag8A C18 102.5(4) . 2_757
O16 Ag8A C18 85.0(5) 1_655 2_757
O1W Ag8A C18 127.9(5) . 2_757
C19 Ag8A Ag7 45.8(3) . .
O16 Ag8A Ag7 162.7(5) 1_655 .
O1W Ag8A Ag7 80.4(3) . .
C18 Ag8A Ag7 95.1(3) 2_757 .
C19 Ag8A Ag3 148.6(4) . 1_655
O16 Ag8A Ag3 52.7(5) 1_655 1_655
O1W Ag8A Ag3 86.4(3) . 1_655
C18 Ag8A Ag3 48.8(3) 2_757 1_655
Ag7 Ag8A Ag3 115.5(3) . 1_655
C19 Ag8A Ag9 50.6(3) . .
O16 Ag8A Ag9 132.2(5) 1_655 .
O1W Ag8A Ag9 134.8(4) . .
C18 Ag8A Ag9 52.1(3) 2_757 .
Ag7 Ag8A Ag9 56.78(10) . .
Ag3 Ag8A Ag9 98.7(2) 1_655 .
C19 Ag8A Ag10 95.1(3) . .
O16 Ag8A Ag10 107.8(5) 1_655 .
O1W Ag8A Ag10 95.9(4) . .
C18 Ag8A Ag10 40.4(3) 2_757 .
Ag7 Ag8A Ag10 63.57(15) . .
Ag3 Ag8A Ag10 55.46(15) 1_655 .
Ag9 Ag8A Ag10 54.57(14) . .
O1W Ag8B C19 113.3(4) . .
O1W Ag8B O16 89.3(5) . 1_655
C19 Ag8B O16 147.7(7) . 1_655
O1W Ag8B C20 138.0(4) . .
C19 Ag8B C20 28.8(3) . .
O16 Ag8B C20 132.5(5) 1_655 .
O1W Ag8B Ag7 75.7(3) . .
C19 Ag8B Ag7 40.8(3) . .
O16 Ag8B Ag7 137.7(7) 1_655 .
C20 Ag8B Ag7 69.6(3) . .
O1W Ag8B Ag5 84.6(3) . .
C19 Ag8B Ag5 52.2(3) . .
O16 Ag8B Ag5 158.3(7) 1_655 .
C20 Ag8B Ag5 58.1(3) . .
Ag7 Ag8B Ag5 60.40(6) . .
N2 Ag9 N3 100.9(6) . .
N2 Ag9 C19 111.4(4) . .
N3 Ag9 C19 125.0(5) . .
N2 Ag9 C18 110.1(4) . 2_757
N3 Ag9 C18 107.9(4) . 2_757
C19 Ag9 C18 101.2(4) . 2_757
N2 Ag9 Ag7 148.2(3) . .
N3 Ag9 Ag7 84.9(5) . .
C19 Ag9 Ag7 45.3(2) . .
C18 Ag9 Ag7 97.4(2) 2_757 .
N2 Ag9 Ag10 143.7(3) . .
N3 Ag9 Ag10 72.5(4) . .
C19 Ag9 Ag10 100.5(2) . .
C18 Ag9 Ag10 44.6(2) 2_757 .
Ag7 Ag9 Ag10 67.97(3) . .
N2 Ag9 Ag8A 128.4(3) . .
N3 Ag9 Ag8A 130.4(5) . .
C19 Ag9 Ag8A 46.7(3) . .
C18 Ag9 Ag8A 54.8(3) 2_757 .
Ag7 Ag9 Ag8A 57.01(5) . .
Ag10 Ag9 Ag8A 64.62(14) . .
C18 Ag10 O14 165.1(5) 2_757 .
C18 Ag10 O8 115.0(5) 2_757 1_655
O14 Ag10 O8 79.2(5) . 1_655
C18 Ag10 Ag3 53.0(3) 2_757 1_655
O14 Ag10 Ag3 117.0(3) . 1_655
O8 Ag10 Ag3 120.4(4) 1_655 1_655
C18 Ag10 Ag9 59.2(3) 2_757 .
O14 Ag10 Ag9 120.9(3) . .
O8 Ag10 Ag9 113.0(5) 1_655 .
Ag3 Ag10 Ag9 105.34(4) 1_655 .
C18 Ag10 Ag2 52.8(3) 2_757 1_655
O14 Ag10 Ag2 134.9(3) . 1_655
O8 Ag10 Ag2 70.6(4) 1_655 1_655
Ag3 Ag10 Ag2 57.96(3) 1_655 1_655
Ag9 Ag10 Ag2 101.69(4) . 1_655
C18 Ag10 Ag7 97.8(3) 2_757 .
O14 Ag10 Ag7 73.7(3) . .
O8 Ag10 Ag7 132.1(4) 1_655 .
Ag3 Ag10 Ag7 107.05(4) 1_655 .
Ag9 Ag10 Ag7 55.14(3) . .
Ag2 Ag10 Ag7 150.57(4) 1_655 .
C18 Ag10 Ag8A 55.2(3) 2_757 .
O14 Ag10 Ag8A 110.7(3) . .
O8 Ag10 Ag8A 169.9(4) 1_655 .
Ag3 Ag10 Ag8A 57.46(5) 1_655 .
Ag9 Ag10 Ag8A 60.82(5) . .
Ag2 Ag10 Ag8A 101.95(5) 1_655 .
Ag7 Ag10 Ag8A 52.63(5) . .
O2W Ag11 O5 78.5(6) . .
O2W Ag11 O1 76.0(6) . .
O5 Ag11 O1 76.3(3) . .
N5 Ag12 N4 128.0(10) . .
N5 Ag12 Ag12 64.9(7) . 2_776
N4 Ag12 Ag12 158.6(7) . 2_776
C2 C1 Ag1 170.7(9) . .
C2 C1 Ag6 111.3(8) . .
Ag1 C1 Ag6 77.1(3) . .
C2 C1 Ag4 82.8(7) . .
Ag1 C1 Ag4 88.1(4) . .
Ag6 C1 Ag4 143.1(5) . .
C2 C1 Ag5 98.0(8) . .
Ag1 C1 Ag5 80.8(4) . .
Ag6 C1 Ag5 71.2(3) . .
Ag4 C1 Ag5 73.1(3) . .
C2 C1 Ag3 97.6(8) . .
Ag1 C1 Ag3 78.4(4) . .
Ag6 C1 Ag3 132.4(5) . .
Ag4 C1 Ag3 75.2(3) . .
Ag5 C1 Ag3 142.4(5) . .
C2 C1 Ag2 108.6(8) . .
Ag1 C1 Ag2 77.7(3) . .
Ag6 C1 Ag2 68.9(3) . .
Ag4 C1 Ag2 140.8(5) . .
Ag5 C1 Ag2 137.9(4) . .
Ag3 C1 Ag2 66.3(3) . .
C1 C2 C3 171.8(11) . .
C1 C2 Ag4 69.6(7) . .
C3 C2 Ag4 118.2(7) . .
C8 C3 C4 118.5(10) . .
C8 C3 C2 124.2(10) . .
C4 C3 C2 117.1(10) . .
C5 C4 C3 120.3(10) . .
C5 C4 H4A 119.8 . .
C3 C4 H4A 119.8 . .
C4 C5 C6 121.9(10) . .
C4 C5 H5A 119.0 . .
C6 C5 H5A 119.0 . .
C5 C6 C7 116.8(10) . .
C5 C6 C9 123.1(10) . .
C7 C6 C9 120.1(11) . .
C8 C7 C6 122.3(11) . .
C8 C7 H7A 118.8 . .
C6 C7 H7A 118.8 . .
C7 C8 C3 119.9(11) . .
C7 C8 H8A 120.0 . .
C3 C8 H8A 120.0 . .
C10 C9 C6 124.0(11) . .
C10 C9 H9A 118.0 . .
C6 C9 H9A 118.0 . .
C9 C10 C11 128.4(11) . .
C9 C10 H10A 115.8 . .
C11 C10 H10A 115.8 . .
C12 C11 C16 118.1(10) . .
C12 C11 C10 118.3(10) . .
C16 C11 C10 123.6(10) . .
C13 C12 C11 121.2(10) . .
C13 C12 H12A 119.4 . .
C11 C12 H12A 119.4 . .
C12 C13 C14 119.8(10) . .
C12 C13 H13A 120.1 . .
C14 C13 H13A 120.1 . .
C15 C14 C13 119.1(10) . .
C15 C14 C17 121.2(10) . .
C13 C14 C17 119.6(10) . .
C14 C15 C16 121.0(10) . .
C14 C15 H15A 119.5 . .
C16 C15 H15A 119.5 . .
C15 C16 C11 120.8(10) . .
C15 C16 H16A 119.6 . .
C11 C16 H16A 119.6 . .
C18 C17 C14 177.4(12) . .
C17 C18 Ag10 163.5(9) . 2_757
C17 C18 Ag3 115.1(9) . 2_657
Ag10 C18 Ag3 80.9(4) 2_757 2_657
C17 C18 Ag2 105.1(8) . 2_657
Ag10 C18 Ag2 82.5(4) 2_757 2_657
Ag3 C18 Ag2 73.9(3) 2_657 2_657
C17 C18 Ag9 88.2(7) . 2_757
Ag10 C18 Ag9 76.3(3) 2_757 2_757
Ag3 C18 Ag9 139.8(5) 2_657 2_757
Ag2 C18 Ag9 133.7(5) 2_657 2_757
C17 C18 Ag8A 96.5(8) . 2_757
Ag10 C18 Ag8A 84.3(4) 2_757 2_757
Ag3 C18 Ag8A 72.1(3) 2_657 2_757
Ag2 C18 Ag8A 145.1(5) 2_657 2_757
Ag9 C18 Ag8A 73.1(3) 2_757 2_757
C20 C19 Ag7 175.8(9) . .
C20 C19 Ag8A 95.3(8) . .
Ag7 C19 Ag8A 81.8(4) . .
C20 C19 Ag8B 84.5(8) . .
Ag7 C19 Ag8B 91.9(4) . .
Ag8A C19 Ag8B 20.10(15) . .
C20 C19 Ag9 104.5(7) . .
Ag7 C19 Ag9 78.1(3) . .
Ag8A C19 Ag9 82.7(4) . .
Ag8B C19 Ag9 101.8(5) . .
C20 C19 Ag6 98.4(8) . .
Ag7 C19 Ag6 83.7(4) . .
Ag8A C19 Ag6 161.3(5) . .
Ag8B C19 Ag6 150.4(5) . .
Ag9 C19 Ag6 105.9(4) . .
C20 C19 Ag5 90.6(7) . .
Ag7 C19 Ag5 87.0(3) . .
Ag8A C19 Ag5 99.5(4) . .
Ag8B C19 Ag5 82.8(4) . .
Ag9 C19 Ag5 164.5(5) . .
Ag6 C19 Ag5 67.8(3) . .
C19 C20 C21 172.9(11) . .
C19 C20 Ag8B 66.7(7) . .
C21 C20 Ag8B 118.7(8) . .
C26 C21 C22 119.3(10) . .
C26 C21 C20 122.8(10) . .
C22 C21 C20 117.9(10) . .
C23 C22 C21 121.1(11) . .
C23 C22 H22A 119.5 . .
C21 C22 H22A 119.5 . .
C22 C23 C24 119.9(11) . .
C22 C23 H23A 120.1 . .
C24 C23 H23A 120.1 . .
C25 C24 C23 118.0(10) . .
C25 C24 C27 120.5(11) . .
C23 C24 C27 121.4(11) . .
C24 C25 C26 121.8(11) . .
C24 C25 H25A 119.1 . .
C26 C25 H25A 119.1 . .
C21 C26 C25 119.8(11) . .
C21 C26 H26A 120.1 . .
C25 C26 H26A 120.1 . .
C27 C27 C24 125.1(15) 2_757 .
O2 C28 O1 129.9(11) . .
O2 C28 C29 114.0(13) . .
O1 C28 C29 116.1(13) . .
F2 C29 F1 104.0(18) . .
F2 C29 F3 112.1(19) . .
F1 C29 F3 100.8(16) . .
F2 C29 C28 114.3(14) . .
F1 C29 C28 114.0(12) . .
F3 C29 C28 110.7(13) . .
O3 C30 O4 131.5(11) . .
O3 C30 C31 112.6(11) . .
O4 C30 C31 115.9(11) . .
F6 C31 F4 107.0(14) . .
F6 C31 F5 103.2(16) . .
F4 C31 F5 106.7(15) . .
F6 C31 C30 112.3(14) . .
F4 C31 C30 114.5(12) . .
F5 C31 C30 112.4(11) . .
O5 C32 O6 129.9(12) . .
O5 C32 C33 116.9(12) . .
O6 C32 C33 113.2(12) . .
F7 C33 F9 106.5(16) . .
F7 C33 F8 105.2(13) . .
F9 C33 F8 103.8(17) . .
F7 C33 C32 118.1(13) . .
F9 C33 C32 109.9(13) . .
F8 C33 C32 112.2(12) . .
O7 C34 O8 129.9(18) . .
O7 C34 C35 117.0(16) . .
O8 C34 C35 113.1(15) . .
F12 C35 F10 105.2(16) . .
F12 C35 F11 107.2(19) . .
F10 C35 F11 105.5(17) . .
F12 C35 C34 114.2(15) . .
F10 C35 C34 113.7(15) . .
F11 C35 C34 110.5(16) . .
O10 C36 O9 130.5(11) . .
O10 C36 C37 115.2(10) . .
O9 C36 C37 113.9(10) . .
F15 C37 F14 106.7(14) . .
F15 C37 F13 108.0(12) . .
F14 C37 F13 106.2(10) . .
F15 C37 C36 111.1(10) . .
F14 C37 C36 111.9(11) . .
F13 C37 C36 112.5(10) . .
O12 C38 O11 131.3(12) . .
O12 C38 C39 114.1(12) . .
O11 C38 C39 114.6(12) . .
F17 C39 F18 114.7(18) . .
F17 C39 F16 104.6(17) . .
F18 C39 F16 98.7(15) . .
F17 C39 C38 112.6(14) . .
F18 C39 C38 112.2(13) . .
F16 C39 C38 113.0(13) . .
O14 C40 O13 131.1(10) . .
O14 C40 C41 114.2(11) . .
O13 C40 C41 114.6(10) . .
F19 C41 F20 103.2(14) . .
F19 C41 F21 104.3(13) . .
F20 C41 F21 104.8(14) . .
F19 C41 C40 114.0(10) . .
F20 C41 C40 113.5(10) . .
F21 C41 C40 115.8(10) . .
N1 C42 C43 177.9(14) . .
C42 C43 H43A 109.5 . .
C42 C43 H43B 109.5 . .
H43A C43 H43B 109.5 . .
C42 C43 H43C 109.5 . .
H43A C43 H43C 109.5 . .
H43B C43 H43C 109.5 . .
N2 C44 C45 178.7(15) . .
C44 C45 H45A 109.5 . .
C44 C45 H45B 109.5 . .
H45A C45 H45B 109.5 . .
C44 C45 H45C 109.5 . .
H45A C45 H45C 109.5 . .
H45B C45 H45C 109.5 . .
N3 C46 C47 163(2) . .
C46 C47 H47A 109.5 . .
C46 C47 H47B 109.5 . .
H47A C47 H47B 109.5 . .
C46 C47 H47C 109.5 . .
H47A C47 H47C 109.5 . .
H47B C47 H47C 109.5 . .
O16 C48 O15 132.8(18) . .
O16 C48 C49 121.1(17) . .
O15 C48 C49 105.7(13) . .
F23 C49 F22 108.5(14) . .
F23 C49 F24 105.7(16) . .
F22 C49 F24 106.6(15) . .
F23 C49 C48 116.4(12) . .
F22 C49 C48 114.5(12) . .
F24 C49 C48 104.2(14) . .
N4 C50 C51 176(3) . .
N5 C52 C53 178(3) . .
C52 C53 H53A 109.5 . .
C52 C53 H53B 109.5 . .
H53A C53 H53B 109.5 . .
C52 C53 H53C 109.5 . .
H53A C53 H53C 109.5 . .
H53B C53 H53C 109.5 . .
C42 N1 Ag4 163.5(10) . .
C44 N2 Ag9 168.7(12) . .
C46 N3 Ag9 155.6(16) . .
C50 N4 Ag12 157(3) . .
C52 N5 Ag12 156(3) . .
C28 O1 Ag1 123.6(8) . .
C28 O1 Ag11 138.7(8) . .
Ag1 O1 Ag11 96.8(4) . .
C28 O2 Ag3 118.6(8) . .
C30 O3 Ag1 121.1(8) . .
C30 O4 Ag5 120.5(8) . .
C32 O5 Ag1 121.9(9) . .
C32 O5 Ag11 135.8(9) . .
Ag1 O5 Ag11 98.2(4) . .
C32 O6 Ag6 122.5(8) . .
C34 O7 Ag2 116.7(12) . .
C34 O8 Ag10 127.6(13) . 1_455
C36 O9 Ag2 123.8(8) . .
C36 O10 Ag6 122.0(7) . .
C38 O11 Ag4 122.9(8) . .
C38 O12 Ag5 123.6(9) . .
C40 O13 Ag7 126.7(7) . .
C40 O14 Ag10 128.8(9) . .
C48 O15 Ag4 127.3(12) . .
C48 O16 Ag8B 135.6(16) . 1_455
C48 O16 Ag8A 154.3(16) . 1_455
Ag8B O16 Ag8A 19.93(19) 1_455 1_455
C48 O16 Ag3 119.5(16) . .
Ag8B O16 Ag3 95.6(6) 1_455 .
Ag8A O16 Ag3 76.9(5) 1_455 .
Ag8B O1W Ag8A 20.04(17) . .
Ag8B O1W H1WA 120.3 . .
Ag8A O1W H1WA 120.3 . .
Ag8B O1W H1WB 120.3 . .
Ag8A O1W H1WB 120.3 . .
H1WA O1W H1WB 118.4 . .
Ag11 O2W H2WA 108.8 . .
Ag11 O2W H2WB 109.3 . .
H2WA O2W H2WB 109.8 . .

loop_
_geom_bond_atom_site_label_1
_geom_bond_atom_site_label_2
_geom_bond_distance
_geom_bond_site_symmetry_2
Ag1 C1 2.132(11) .
Ag1 O5 2.326(10) .
Ag1 O1 2.348(9) .
Ag1 O3 2.388(10) .
Ag1 Ag6 2.8905(12) .
Ag1 Ag3 2.9632(13) .
Ag1 Ag5 3.0092(12) .
Ag1 Ag2 3.0701(13) .
Ag1 Ag4 3.2210(13) .
Ag2 O7 2.289(13) .
Ag2 O9 2.308(8) .
Ag2 C18 2.411(12) 2_657
Ag2 C1 2.709(11) .
Ag2 Ag3 2.8696(13) .
Ag2 Ag6 2.9438(13) .
Ag2 Ag10 3.0015(14) 1_455
Ag3 O2 2.351(9) .
Ag3 C18 2.361(11) 2_657
Ag3 O16 2.44(2) .
Ag3 C1 2.530(11) .
Ag3 Ag10 2.9195(13) 1_455
Ag3 Ag8A 2.988(6) 1_455
Ag3 Ag4 3.0602(13) .
Ag4 N1 2.237(12) .
Ag4 O11 2.311(9) .
Ag4 O15 2.414(15) .
Ag4 C1 2.488(10) .
Ag4 C2 2.634(11) .
Ag4 Ag5 2.9661(13) .
Ag5 O12 2.251(8) .
Ag5 O4 2.333(8) .
Ag5 C1 2.492(11) .
Ag5 C19 2.628(11) .
Ag5 Ag6 2.8988(13) .
Ag5 Ag7 3.2727(13) .
Ag5 Ag8B 3.301(8) .
Ag6 O10 2.274(8) .
Ag6 O6 2.323(8) .
Ag6 C1 2.485(10) .
Ag6 C19 2.566(11) .
Ag6 Ag7 3.1299(13) .
Ag7 C19 2.095(10) .
Ag7 O13 2.128(8) .
Ag7 Ag9 2.8845(12) .
Ag7 Ag8A 2.892(4) .
Ag7 Ag8B 3.203(6) .
Ag7 Ag10 3.2585(15) .
Ag8A C19 2.315(11) .
Ag8A O16 2.361(17) 1_655
Ag8A O1W 2.382(10) .
Ag8A C18 2.695(14) 2_757
Ag8A Ag3 2.988(6) 1_655
Ag8A Ag9 3.155(6) .
Ag8A Ag10 3.265(9) .
Ag8B O1W 2.242(11) .
Ag8B C19 2.356(12) .
Ag8B O16 2.357(18) 1_655
Ag8B C20 2.553(11) .
Ag9 N2 2.244(11) .
Ag9 N3 2.285(12) .
Ag9 C19 2.460(11) .
Ag9 C18 2.603(11) 2_757
Ag9 Ag10 2.9445(14) .
Ag10 C18 2.128(11) 2_757
Ag10 O14 2.203(9) .
Ag10 O8 2.555(16) 1_655
Ag10 Ag3 2.9195(13) 1_655
Ag10 Ag2 3.0015(14) 1_655
Ag11 O2W 2.275(16) .
Ag11 O5 2.402(11) .
Ag11 O1 2.430(11) .
Ag12 N5 2.27(2) .
Ag12 N4 2.44(3) .
Ag12 Ag12 2.702(5) 2_776
C1 C2 1.232(15) .
C2 C3 1.447(15) .
C3 C8 1.381(16) .
C3 C4 1.405(16) .
C4 C5 1.362(15) .
C4 H4A 0.9500 .
C5 C6 1.386(16) .
C5 H5A 0.9500 .
C6 C7 1.394(17) .
C6 C9 1.483(15) .
C7 C8 1.370(16) .
C7 H7A 0.9500 .
C8 H8A 0.9500 .
C9 C10 1.329(16) .
C9 H9A 0.9500 .
C10 C11 1.455(15) .
C10 H10A 0.9500 .
C11 C12 1.399(16) .
C11 C16 1.402(16) .
C12 C13 1.396(16) .
C12 H12A 0.9500 .
C13 C14 1.402(16) .
C13 H13A 0.9500 .
C14 C15 1.386(15) .
C14 C17 1.438(14) .
C15 C16 1.388(15) .
C15 H15A 0.9500 .
C16 H16A 0.9500 .
C17 C18 1.219(15) .
C18 Ag10 2.128(11) 2_757
C18 Ag3 2.361(11) 2_657
C18 Ag2 2.411(12) 2_657
C18 Ag9 2.603(11) 2_757
C18 Ag8A 2.695(14) 2_757
C19 C20 1.237(15) .
C20 C21 1.416(14) .
C21 C26 1.381(16) .
C21 C22 1.399(16) .
C22 C23 1.361(16) .
C22 H22A 0.9500 .
C23 C24 1.426(17) .
C23 H23A 0.9500 .
C24 C25 1.380(18) .
C24 C27 1.462(15) .
C25 C26 1.381(17) .
C25 H25A 0.9500 .
C26 H26A 0.9500 .
C27 C27 1.35(3) 2_757
C28 O2 1.228(17) .
C28 O1 1.237(17) .
C28 C29 1.541(9) .
C29 F2 1.21(2) .
C29 F1 1.261(17) .
C29 F3 1.28(2) .
C30 O3 1.224(16) .
C30 O4 1.227(15) .
C30 C31 1.539(9) .
C31 F6 1.25(2) .
C31 F4 1.297(18) .
C31 F5 1.319(9) .
C32 O5 1.218(16) .
C32 O6 1.237(15) .
C32 C33 1.512(18) .
C33 F7 1.274(18) .
C33 F9 1.31(2) .
C33 F8 1.313(9) .
C34 O7 1.20(2) .
C34 O8 1.25(2) .
C34 C35 1.555(10) .
C35 F12 1.326(10) .
C35 F10 1.329(10) .
C35 F11 1.337(10) .
C36 O10 1.229(14) .
C36 O9 1.233(14) .
C36 C37 1.555(16) .
C37 F15 1.299(18) .
C37 F14 1.308(9) .
C37 F13 1.312(9) .
C38 O12 1.233(16) .
C38 O11 1.244(17) .
C38 C39 1.548(19) .
C39 F17 1.23(2) .
C39 F18 1.314(9) .
C39 F16 1.328(10) .
C40 O14 1.208(16) .
C40 O13 1.220(15) .
C40 C41 1.535(9) .
C41 F19 1.291(9) .
C41 F20 1.295(9) .
C41 F21 1.300(9) .
C42 N1 1.163(16) .
C42 C43 1.427(19) .
C43 H43A 0.9800 .
C43 H43B 0.9800 .
C43 H43C 0.9800 .
C44 N2 1.130(16) .
C44 C45 1.448(19) .
C45 H45A 0.9800 .
C45 H45B 0.9800 .
C45 H45C 0.9800 .
C46 N3 1.11(2) .
C46 C47 1.58(3) .
C47 H47A 0.9800 .
C47 H47B 0.9800 .
C47 H47C 0.9800 .
C48 O16 1.105(19) .
C48 O15 1.33(2) .
C48 C49 1.522(10) .
C49 F23 1.302(9) .
C49 F22 1.308(9) .
C49 F24 1.340(10) .
C50 N4 1.08(3) .
C50 C51 1.21(4) .
C52 N5 1.11(3) .
C52 C53 1.39(2) .
C53 H53A 0.9800 .
C53 H53B 0.9800 .
C53 H53C 0.9800 .
O8 Ag10 2.555(16) 1_455
O16 Ag8B 2.357(18) 1_455
O16 Ag8A 2.361(17) 1_455
O1W H1WA 0.8500 .
O1W H1WB 0.8499 .
O2W H2WA 0.8501 .
O2W H2WB 0.8501 .

loop_
_geom_torsion_atom_site_label_1
_geom_torsion_atom_site_label_2
_geom_torsion_atom_site_label_3
_geom_torsion_atom_site_label_4
_geom_torsion
_geom_torsion_site_symmetry_1
_geom_torsion_site_symmetry_4
C1 Ag1 Ag2 O7 -147.1(5) . .
O5 Ag1 Ag2 O7 1.3(4) . .
O1 Ag1 Ag2 O7 80.0(4) . .
O3 Ag1 Ag2 O7 -12.2(12) . .
Ag6 Ag1 Ag2 O7 -79.8(3) . .
Ag3 Ag1 Ag2 O7 144.9(3) . .
Ag5 Ag1 Ag2 O7 -116.8(3) . .
Ag4 Ag1 Ag2 O7 -175.3(3) . .
C1 Ag1 Ag2 O9 -52.8(5) . .
O5 Ag1 Ag2 O9 95.6(4) . .
O1 Ag1 Ag2 O9 174.3(4) . .
O3 Ag1 Ag2 O9 82.1(12) . .
Ag6 Ag1 Ag2 O9 14.5(3) . .
Ag3 Ag1 Ag2 O9 -120.8(3) . .
Ag5 Ag1 Ag2 O9 -22.5(3) . .
Ag4 Ag1 Ag2 O9 -81.0(3) . .
C1 Ag1 Ag2 C18 81.4(4) . 2_657
O5 Ag1 Ag2 C18 -130.3(4) . 2_657
O1 Ag1 Ag2 C18 -51.5(4) . 2_657
O3 Ag1 Ag2 C18 -143.7(12) . 2_657
Ag6 Ag1 Ag2 C18 148.7(3) . 2_657
Ag3 Ag1 Ag2 C18 13.4(3) . 2_657
Ag5 Ag1 Ag2 C18 111.7(3) . 2_657
Ag4 Ag1 Ag2 C18 53.1(3) . 2_657
O5 Ag1 Ag2 C1 148.4(4) . .
O1 Ag1 Ag2 C1 -132.9(4) . .
O3 Ag1 Ag2 C1 134.9(12) . .
Ag6 Ag1 Ag2 C1 67.3(3) . .
Ag3 Ag1 Ag2 C1 -68.0(3) . .
Ag5 Ag1 Ag2 C1 30.3(3) . .
Ag4 Ag1 Ag2 C1 -28.2(3) . .
C1 Ag1 Ag2 Ag3 68.0(3) . .
O5 Ag1 Ag2 Ag3 -143.7(3) . .
O1 Ag1 Ag2 Ag3 -64.9(3) . .
O3 Ag1 Ag2 Ag3 -157.1(12) . .
Ag6 Ag1 Ag2 Ag3 135.27(4) . .
Ag5 Ag1 Ag2 Ag3 98.29(4) . .
Ag4 Ag1 Ag2 Ag3 39.75(3) . .
C1 Ag1 Ag2 Ag6 -67.3(3) . .
O5 Ag1 Ag2 Ag6 81.1(3) . .
O1 Ag1 Ag2 Ag6 159.8(3) . .
O3 Ag1 Ag2 Ag6 67.6(12) . .
Ag3 Ag1 Ag2 Ag6 -135.27(4) . .
Ag5 Ag1 Ag2 Ag6 -36.98(3) . .
Ag4 Ag1 Ag2 Ag6 -95.52(4) . .
C1 Ag1 Ag2 Ag10 122.0(3) . 1_455
O5 Ag1 Ag2 Ag10 -89.6(3) . 1_455
O1 Ag1 Ag2 Ag10 -10.8(3) . 1_455
O3 Ag1 Ag2 Ag10 -103.1(12) . 1_455
Ag6 Ag1 Ag2 Ag10 -170.66(4) . 1_455
Ag3 Ag1 Ag2 Ag10 54.07(4) . 1_455
Ag5 Ag1 Ag2 Ag10 152.36(4) . 1_455
Ag4 Ag1 Ag2 Ag10 93.82(4) . 1_455
O7 Ag2 Ag3 O2 -10.0(7) . .
O9 Ag2 Ag3 O2 -175.1(4) . .
C18 Ag2 Ag3 O2 -105.4(4) 2_657 .
C1 Ag2 Ag3 O2 109.9(4) . .
Ag6 Ag2 Ag3 O2 96.4(3) . .
Ag10 Ag2 Ag3 O2 -51.4(3) 1_455 .
Ag1 Ag2 Ag3 O2 58.7(3) . .
O7 Ag2 Ag3 C18 95.3(7) . 2_657
O9 Ag2 Ag3 C18 -69.7(5) . 2_657
C1 Ag2 Ag3 C18 -144.8(4) . 2_657
Ag6 Ag2 Ag3 C18 -158.2(3) . 2_657
Ag10 Ag2 Ag3 C18 53.9(3) 1_455 2_657
Ag1 Ag2 Ag3 C18 164.1(3) . 2_657
O7 Ag2 Ag3 O16 143.6(8) . .
O9 Ag2 Ag3 O16 -21.4(6) . .
C18 Ag2 Ag3 O16 48.3(7) 2_657 .
C1 Ag2 Ag3 O16 -96.4(6) . .
Ag6 Ag2 Ag3 O16 -109.9(6) . .
Ag10 Ag2 Ag3 O16 102.3(6) 1_455 .
Ag1 Ag2 Ag3 O16 -147.6(6) . .
O7 Ag2 Ag3 C1 -119.9(7) . .
O9 Ag2 Ag3 C1 75.0(4) . .
C18 Ag2 Ag3 C1 144.8(4) 2_657 .
Ag6 Ag2 Ag3 C1 -13.5(3) . .
Ag10 Ag2 Ag3 C1 -161.3(3) 1_455 .
Ag1 Ag2 Ag3 C1 -51.2(3) . .
O7 Ag2 Ag3 Ag10 41.4(6) . 1_455
O9 Ag2 Ag3 Ag10 -123.7(3) . 1_455
C18 Ag2 Ag3 Ag10 -53.9(3) 2_657 1_455
C1 Ag2 Ag3 Ag10 161.3(3) . 1_455
Ag6 Ag2 Ag3 Ag10 147.84(4) . 1_455
Ag1 Ag2 Ag3 Ag10 110.13(4) . 1_455
O7 Ag2 Ag3 Ag1 -68.8(6) . .
O9 Ag2 Ag3 Ag1 126.2(3) . .
C18 Ag2 Ag3 Ag1 -164.1(3) 2_657 .
C1 Ag2 Ag3 Ag1 51.2(3) . .
Ag6 Ag2 Ag3 Ag1 37.71(3) . .
Ag10 Ag2 Ag3 Ag1 -110.13(4) 1_455 .
O7 Ag2 Ag3 Ag8A 87.6(6) . 1_455
O9 Ag2 Ag3 Ag8A -77.4(3) . 1_455
C18 Ag2 Ag3 Ag8A -7.7(3) 2_657 1_455
C1 Ag2 Ag3 Ag8A -152.5(3) . 1_455
Ag6 Ag2 Ag3 Ag8A -165.91(10) . 1_455
Ag10 Ag2 Ag3 Ag8A 46.25(10) 1_455 1_455
Ag1 Ag2 Ag3 Ag8A 156.38(10) . 1_455
O7 Ag2 Ag3 Ag4 -113.7(6) . .
O9 Ag2 Ag3 Ag4 81.3(3) . .
C18 Ag2 Ag3 Ag4 151.0(3) 2_657 .
C1 Ag2 Ag3 Ag4 6.3(3) . .
Ag6 Ag2 Ag3 Ag4 -7.20(5) . .
Ag10 Ag2 Ag3 Ag4 -155.04(5) 1_455 .
Ag1 Ag2 Ag3 Ag4 -44.91(4) . .
C1 Ag1 Ag3 O2 153.3(4) . .
O5 Ag1 Ag3 O2 -81.7(4) . .
O1 Ag1 Ag3 O2 -18.7(4) . .
O3 Ag1 Ag3 O2 39.5(4) . .
Ag6 Ag1 Ag3 O2 -172.2(2) . .
Ag5 Ag1 Ag3 O2 127.0(2) . .
Ag2 Ag1 Ag3 O2 -133.8(2) . .
Ag4 Ag1 Ag3 O2 92.9(2) . .
C1 Ag1 Ag3 C18 -87.1(4) . 2_657
O5 Ag1 Ag3 C18 37.9(5) . 2_657
O1 Ag1 Ag3 C18 100.9(4) . 2_657
O3 Ag1 Ag3 C18 159.1(5) . 2_657
Ag6 Ag1 Ag3 C18 -52.6(3) . 2_657
Ag5 Ag1 Ag3 C18 -113.4(3) . 2_657
Ag2 Ag1 Ag3 C18 -14.2(3) . 2_657
Ag4 Ag1 Ag3 C18 -147.5(3) . 2_657
C1 Ag1 Ag3 O16 58.6(8) . .
O5 Ag1 Ag3 O16 -176.4(8) . .
O1 Ag1 Ag3 O16 -113.5(8) . .
O3 Ag1 Ag3 O16 -55.3(8) . .
Ag6 Ag1 Ag3 O16 93.1(7) . .
Ag5 Ag1 Ag3 O16 32.2(8) . .
Ag2 Ag1 Ag3 O16 131.4(8) . .
Ag4 Ag1 Ag3 O16 -1.9(7) . .
O5 Ag1 Ag3 C1 125.0(5) . .
O1 Ag1 Ag3 C1 -172.1(4) . .
O3 Ag1 Ag3 C1 -113.8(5) . .
Ag6 Ag1 Ag3 C1 34.5(3) . .
Ag5 Ag1 Ag3 C1 -26.3(3) . .
Ag2 Ag1 Ag3 C1 72.9(3) . .
Ag4 Ag1 Ag3 C1 -60.4(3) . .
C1 Ag1 Ag3 Ag2 -72.9(3) . .
O5 Ag1 Ag3 Ag2 52.2(3) . .
O1 Ag1 Ag3 Ag2 115.1(3) . .
O3 Ag1 Ag3 Ag2 173.3(4) . .
Ag6 Ag1 Ag3 Ag2 -38.34(4) . .
Ag5 Ag1 Ag3 Ag2 -99.20(4) . .
Ag4 Ag1 Ag3 Ag2 -133.28(4) . .
C1 Ag1 Ag3 Ag10 -129.4(3) . 1_455
O5 Ag1 Ag3 Ag10 -4.4(3) . 1_455
O1 Ag1 Ag3 Ag10 58.5(3) . 1_455
O3 Ag1 Ag3 Ag10 116.8(4) . 1_455
Ag6 Ag1 Ag3 Ag10 -94.88(4) . 1_455
Ag5 Ag1 Ag3 Ag10 -155.75(4) . 1_455
Ag2 Ag1 Ag3 Ag10 -56.55(3) . 1_455
Ag4 Ag1 Ag3 Ag10 170.18(4) . 1_455
C1 Ag1 Ag3 Ag8A -157.4(4) . 1_455
O5 Ag1 Ag3 Ag8A -32.4(5) . 1_455
O1 Ag1 Ag3 Ag8A 30.5(4) . 1_455
O3 Ag1 Ag3 Ag8A 88.7(5) . 1_455
Ag6 Ag1 Ag3 Ag8A -122.9(3) . 1_455
Ag5 Ag1 Ag3 Ag8A 176.2(3) . 1_455
Ag2 Ag1 Ag3 Ag8A -84.6(3) . 1_455
Ag4 Ag1 Ag3 Ag8A 142.2(3) . 1_455
C1 Ag1 Ag3 Ag4 60.4(3) . .
O5 Ag1 Ag3 Ag4 -174.6(3) . .
O1 Ag1 Ag3 Ag4 -111.6(3) . .
O3 Ag1 Ag3 Ag4 -53.4(4) . .
Ag6 Ag1 Ag3 Ag4 94.94(4) . .
Ag5 Ag1 Ag3 Ag4 34.07(4) . .
Ag2 Ag1 Ag3 Ag4 133.28(4) . .
O2 Ag3 Ag4 N1 -8.0(4) . .
C18 Ag3 Ag4 N1 170.9(7) 2_657 .
O16 Ag3 Ag4 N1 -107.6(5) . .
C1 Ag3 Ag4 N1 124.6(4) . .
Ag2 Ag3 Ag4 N1 117.7(3) . .
Ag10 Ag3 Ag4 N1 48.1(3) 1_455 .
Ag1 Ag3 Ag4 N1 73.4(3) . .
Ag8A Ag3 Ag4 N1 -88.9(3) 1_455 .
O2 Ag3 Ag4 O11 146.7(7) . .
C18 Ag3 Ag4 O11 -34.5(9) 2_657 .
O16 Ag3 Ag4 O11 47.0(7) . .
C1 Ag3 Ag4 O11 -80.7(7) . .
Ag2 Ag3 Ag4 O11 -87.6(6) . .
Ag10 Ag3 Ag4 O11 -157.2(6) 1_455 .
Ag1 Ag3 Ag4 O11 -132.0(6) . .
Ag8A Ag3 Ag4 O11 65.8(6) 1_455 .
O2 Ag3 Ag4 O15 97.7(4) . .
C18 Ag3 Ag4 O15 -83.4(7) 2_657 .
O16 Ag3 Ag4 O15 -1.9(5) . .
C1 Ag3 Ag4 O15 -129.7(5) . .
Ag2 Ag3 Ag4 O15 -136.6(4) . .
Ag10 Ag3 Ag4 O15 153.8(4) 1_455 .
Ag1 Ag3 Ag4 O15 179.1(4) . .
Ag8A Ag3 Ag4 O15 16.8(4) 1_455 .
O2 Ag3 Ag4 C1 -132.6(4) . .
C18 Ag3 Ag4 C1 46.3(7) 2_657 .
O16 Ag3 Ag4 C1 127.8(5) . .
Ag2 Ag3 Ag4 C1 -6.9(3) . .
Ag10 Ag3 Ag4 C1 -76.5(3) 1_455 .
Ag1 Ag3 Ag4 C1 -51.3(3) . .
Ag8A Ag3 Ag4 C1 146.5(3) 1_455 .
O2 Ag3 Ag4 C2 -163.8(4) . .
C18 Ag3 Ag4 C2 15.1(7) 2_657 .
O16 Ag3 Ag4 C2 96.6(5) . .
C1 Ag3 Ag4 C2 -31.2(4) . .
Ag2 Ag3 Ag4 C2 -38.1(3) . .
Ag10 Ag3 Ag4 C2 -107.7(3) 1_455 .
Ag1 Ag3 Ag4 C2 -82.4(3) . .
Ag8A Ag3 Ag4 C2 115.3(3) 1_455 .
O2 Ag3 Ag4 Ag5 -115.7(2) . .
C18 Ag3 Ag4 Ag5 63.1(6) 2_657 .
O16 Ag3 Ag4 Ag5 144.6(4) . .
C1 Ag3 Ag4 Ag5 16.9(3) . .
Ag2 Ag3 Ag4 Ag5 9.97(5) . .
Ag10 Ag3 Ag4 Ag5 -59.63(12) 1_455 .
Ag1 Ag3 Ag4 Ag5 -34.39(4) . .
Ag8A Ag3 Ag4 Ag5 163.35(8) 1_455 .
O2 Ag3 Ag4 Ag1 -81.3(2) . .
C18 Ag3 Ag4 Ag1 97.5(6) 2_657 .
O16 Ag3 Ag4 Ag1 179.0(4) . .
C1 Ag3 Ag4 Ag1 51.3(3) . .
Ag2 Ag3 Ag4 Ag1 44.37(4) . .
Ag10 Ag3 Ag4 Ag1 -25.24(11) 1_455 .
Ag8A Ag3 Ag4 Ag1 -162.26(9) 1_455 .
C1 Ag1 Ag4 N1 -176.1(5) . .
O5 Ag1 Ag4 N1 53.3(14) . .
O1 Ag1 Ag4 N1 -38.2(4) . .
O3 Ag1 Ag4 N1 39.4(4) . .
Ag6 Ag1 Ag4 N1 155.4(3) . .
Ag3 Ag1 Ag4 N1 -105.7(3) . .
Ag5 Ag1 Ag4 N1 114.6(3) . .
Ag2 Ag1 Ag4 N1 -144.2(3) . .
C1 Ag1 Ag4 O11 83.5(5) . .
O5 Ag1 Ag4 O11 -47.1(14) . .
O1 Ag1 Ag4 O11 -138.6(5) . .
O3 Ag1 Ag4 O11 -61.0(4) . .
Ag6 Ag1 Ag4 O11 55.0(4) . .
Ag3 Ag1 Ag4 O11 153.9(4) . .
Ag5 Ag1 Ag4 O11 14.2(4) . .
Ag2 Ag1 Ag4 O11 115.4(4) . .
C1 Ag1 Ag4 O15 -71.7(6) . .
O5 Ag1 Ag4 O15 157.7(14) . .
O1 Ag1 Ag4 O15 66.2(5) . .
O3 Ag1 Ag4 O15 143.8(5) . .
Ag6 Ag1 Ag4 O15 -100.2(5) . .
Ag3 Ag1 Ag4 O15 -1.2(5) . .
Ag5 Ag1 Ag4 O15 -141.0(5) . .
Ag2 Ag1 Ag4 O15 -39.8(5) . .
O5 Ag1 Ag4 C1 -130.6(14) . .
O1 Ag1 Ag4 C1 137.9(5) . .
O3 Ag1 Ag4 C1 -144.6(5) . .
Ag6 Ag1 Ag4 C1 -28.6(4) . .
Ag3 Ag1 Ag4 C1 70.4(4) . .
Ag5 Ag1 Ag4 C1 -69.4(4) . .
Ag2 Ag1 Ag4 C1 31.9(4) . .
C1 Ag1 Ag4 C2 -0.8(5) . .
O5 Ag1 Ag4 C2 -131.4(14) . .
O1 Ag1 Ag4 C2 137.1(4) . .
O3 Ag1 Ag4 C2 -145.4(3) . .
Ag6 Ag1 Ag4 C2 -29.4(3) . .
Ag3 Ag1 Ag4 C2 69.6(3) . .
Ag5 Ag1 Ag4 C2 -70.2(3) . .
Ag2 Ag1 Ag4 C2 31.1(3) . .
C1 Ag1 Ag4 Ag5 69.4(4) . .
O5 Ag1 Ag4 Ag5 -61.3(13) . .
O1 Ag1 Ag4 Ag5 -152.8(3) . .
O3 Ag1 Ag4 Ag5 -75.2(2) . .
Ag6 Ag1 Ag4 Ag5 40.81(3) . .
Ag3 Ag1 Ag4 Ag5 139.78(4) . .
Ag2 Ag1 Ag4 Ag5 101.24(4) . .
C1 Ag1 Ag4 Ag3 -70.4(4) . .
O5 Ag1 Ag4 Ag3 158.9(13) . .
O1 Ag1 Ag4 Ag3 67.4(3) . .
O3 Ag1 Ag4 Ag3 145.0(2) . .
Ag6 Ag1 Ag4 Ag3 -98.97(4) . .
Ag5 Ag1 Ag4 Ag3 -139.78(4) . .
Ag2 Ag1 Ag4 Ag3 -38.54(3) . .
N1 Ag4 Ag5 O12 102.9(4) . .
O11 Ag4 Ag5 O12 1.0(4) . .
O15 Ag4 Ag5 O12 -69.0(8) . .
C1 Ag4 Ag5 O12 -138.4(4) . .
C2 Ag4 Ag5 O12 -107.5(4) . .
Ag3 Ag4 Ag5 O12 -155.2(3) . .
Ag1 Ag4 Ag5 O12 171.2(3) . .
N1 Ag4 Ag5 O4 0.6(4) . .
O11 Ag4 Ag5 O4 -101.3(3) . .
O15 Ag4 Ag5 O4 -171.3(8) . .
C1 Ag4 Ag5 O4 119.4(4) . .
C2 Ag4 Ag5 O4 150.2(3) . .
Ag3 Ag4 Ag5 O4 102.6(2) . .
Ag1 Ag4 Ag5 O4 69.0(2) . .
N1 Ag4 Ag5 C1 -118.7(4) . .
O11 Ag4 Ag5 C1 139.4(4) . .
O15 Ag4 Ag5 C1 69.4(9) . .
C2 Ag4 Ag5 C1 30.9(4) . .
Ag3 Ag4 Ag5 C1 -16.8(3) . .
Ag1 Ag4 Ag5 C1 -50.4(3) . .
N1 Ag4 Ag5 C19 -150.1(6) . .
O11 Ag4 Ag5 C19 108.0(6) . .
O15 Ag4 Ag5 C19 38.1(10) . .
C1 Ag4 Ag5 C19 -31.3(7) . .
C2 Ag4 Ag5 C19 -0.5(6) . .
Ag3 Ag4 Ag5 C19 -48.1(6) . .
Ag1 Ag4 Ag5 C19 -81.7(6) . .
N1 Ag4 Ag5 Ag6 -110.4(3) . .
O11 Ag4 Ag5 Ag6 147.7(3) . .
O15 Ag4 Ag5 Ag6 77.7(8) . .
C1 Ag4 Ag5 Ag6 8.3(3) . .
C2 Ag4 Ag5 Ag6 39.2(3) . .
Ag3 Ag4 Ag5 Ag6 -8.41(5) . .
Ag1 Ag4 Ag5 Ag6 -42.02(3) . .
N1 Ag4 Ag5 Ag1 -68.4(3) . .
O11 Ag4 Ag5 Ag1 -170.3(3) . .
O15 Ag4 Ag5 Ag1 119.8(8) . .
C1 Ag4 Ag5 Ag1 50.4(3) . .
C2 Ag4 Ag5 Ag1 81.2(3) . .
Ag3 Ag4 Ag5 Ag1 33.61(4) . .
N1 Ag4 Ag5 Ag7 -51.1(3) . .
O11 Ag4 Ag5 Ag7 -153.0(3) . .
O15 Ag4 Ag5 Ag7 137.0(8) . .
C1 Ag4 Ag5 Ag7 67.6(3) . .
C2 Ag4 Ag5 Ag7 98.5(3) . .
Ag3 Ag4 Ag5 Ag7 50.84(9) . .
Ag1 Ag4 Ag5 Ag7 17.23(8) . .
N1 Ag4 Ag5 Ag8B 101.8(3) . .
O11 Ag4 Ag5 Ag8B -0.1(3) . .
O15 Ag4 Ag5 Ag8B -70.0(8) . .
C1 Ag4 Ag5 Ag8B -139.4(3) . .
C2 Ag4 Ag5 Ag8B -108.5(3) . .
Ag3 Ag4 Ag5 Ag8B -156.17(11) . .
Ag1 Ag4 Ag5 Ag8B 170.22(12) . .
C1 Ag1 Ag5 O12 -77.8(6) . .
O5 Ag1 Ag5 O12 153.0(6) . .
O1 Ag1 Ag5 O12 39.1(7) . .
O3 Ag1 Ag5 O12 82.2(6) . .
Ag6 Ag1 Ag5 O12 -147.1(5) . .
Ag3 Ag1 Ag5 O12 -50.8(5) . .
Ag2 Ag1 Ag5 O12 -110.0(5) . .
Ag4 Ag1 Ag5 O12 -15.7(5) . .
C1 Ag1 Ag5 O4 -178.9(4) . .
O5 Ag1 Ag5 O4 51.9(4) . .
O1 Ag1 Ag5 O4 -62.0(5) . .
O3 Ag1 Ag5 O4 -18.9(4) . .
Ag6 Ag1 Ag5 O4 111.8(2) . .
Ag3 Ag1 Ag5 O4 -151.9(2) . .
Ag2 Ag1 Ag5 O4 148.9(2) . .
Ag4 Ag1 Ag5 O4 -116.8(2) . .
O5 Ag1 Ag5 C1 -129.1(5) . .
O1 Ag1 Ag5 C1 116.9(6) . .
O3 Ag1 Ag5 C1 160.1(4) . .
Ag6 Ag1 Ag5 C1 -69.3(3) . .
Ag3 Ag1 Ag5 C1 27.0(3) . .
Ag2 Ag1 Ag5 C1 -32.2(3) . .
Ag4 Ag1 Ag5 C1 62.1(3) . .
C1 Ag1 Ag5 C19 92.1(4) . .
O5 Ag1 Ag5 C19 -37.0(4) . .
O1 Ag1 Ag5 C19 -151.0(5) . .
O3 Ag1 Ag5 C19 -107.8(4) . .
Ag6 Ag1 Ag5 C19 22.8(2) . .
Ag3 Ag1 Ag5 C19 119.1(2) . .
Ag2 Ag1 Ag5 C19 59.9(2) . .
Ag4 Ag1 Ag5 C19 154.2(2) . .
C1 Ag1 Ag5 Ag6 69.3(3) . .
O5 Ag1 Ag5 Ag6 -59.8(4) . .
O1 Ag1 Ag5 Ag6 -173.8(5) . .
O3 Ag1 Ag5 Ag6 -130.6(3) . .
Ag3 Ag1 Ag5 Ag6 96.29(4) . .
Ag2 Ag1 Ag5 Ag6 37.10(3) . .
Ag4 Ag1 Ag5 Ag6 131.40(4) . .
C1 Ag1 Ag5 Ag4 -62.1(3) . .
O5 Ag1 Ag5 Ag4 168.8(4) . .
O1 Ag1 Ag5 Ag4 54.8(5) . .
O3 Ag1 Ag5 Ag4 98.0(3) . .
Ag6 Ag1 Ag5 Ag4 -131.40(4) . .
Ag3 Ag1 Ag5 Ag4 -35.11(4) . .
Ag2 Ag1 Ag5 Ag4 -94.30(4) . .
C1 Ag1 Ag5 Ag7 126.0(3) . .
O5 Ag1 Ag5 Ag7 -3.1(4) . .
O1 Ag1 Ag5 Ag7 -117.1(5) . .
O3 Ag1 Ag5 Ag7 -73.9(3) . .
Ag6 Ag1 Ag5 Ag7 56.72(3) . .
Ag3 Ag1 Ag5 Ag7 153.01(4) . .
Ag2 Ag1 Ag5 Ag7 93.82(4) . .
Ag4 Ag1 Ag5 Ag7 -171.88(4) . .
C1 Ag1 Ag5 Ag8B 127.0(4) . .
O5 Ag1 Ag5 Ag8B -2.1(4) . .
O1 Ag1 Ag5 Ag8B -116.1(5) . .
O3 Ag1 Ag5 Ag8B -72.9(3) . .
Ag6 Ag1 Ag5 Ag8B 57.72(15) . .
Ag3 Ag1 Ag5 Ag8B 154.01(14) . .
Ag2 Ag1 Ag5 Ag8B 94.83(15) . .
Ag4 Ag1 Ag5 Ag8B -170.87(15) . .
C1 Ag1 Ag6 O10 70.7(5) . .
O5 Ag1 Ag6 O10 -94.5(5) . .
O1 Ag1 Ag6 O10 -51.3(7) . .
O3 Ag1 Ag6 O10 -168.3(5) . .
Ag3 Ag1 Ag6 O10 36.2(4) . .
Ag5 Ag1 Ag6 O10 136.5(4) . .
Ag2 Ag1 Ag6 O10 -1.0(4) . .
Ag4 Ag1 Ag6 O10 96.8(4) . .
C1 Ag1 Ag6 O6 176.5(4) . .
O5 Ag1 Ag6 O6 11.3(4) . .
O1 Ag1 Ag6 O6 54.5(6) . .
O3 Ag1 Ag6 O6 -62.5(4) . .
Ag3 Ag1 Ag6 O6 142.0(2) . .
Ag5 Ag1 Ag6 O6 -117.7(2) . .
Ag2 Ag1 Ag6 O6 104.8(2) . .
Ag4 Ag1 Ag6 O6 -157.4(2) . .
O5 Ag1 Ag6 C1 -165.1(5) . .
O1 Ag1 Ag6 C1 -122.0(7) . .
O3 Ag1 Ag6 C1 121.0(5) . .
Ag3 Ag1 Ag6 C1 -34.4(4) . .
Ag5 Ag1 Ag6 C1 65.8(4) . .
Ag2 Ag1 Ag6 C1 -71.6(4) . .
Ag4 Ag1 Ag6 C1 26.1(4) . .
C1 Ag1 Ag6 C19 -90.2(4) . .
O5 Ag1 Ag6 C19 104.6(5) . .
O1 Ag1 Ag6 C19 147.8(7) . .
O3 Ag1 Ag6 C19 30.8(4) . .
Ag3 Ag1 Ag6 C19 -124.7(3) . .
Ag5 Ag1 Ag6 C19 -24.4(3) . .
Ag2 Ag1 Ag6 C19 -161.9(3) . .
Ag4 Ag1 Ag6 C19 -64.1(3) . .
C1 Ag1 Ag6 Ag5 -65.8(4) . .
O5 Ag1 Ag6 Ag5 129.0(4) . .
O1 Ag1 Ag6 Ag5 172.2(6) . .
O3 Ag1 Ag6 Ag5 55.2(3) . .
Ag3 Ag1 Ag6 Ag5 -100.27(4) . .
Ag2 Ag1 Ag6 Ag5 -137.47(4) . .
Ag4 Ag1 Ag6 Ag5 -39.70(3) . .
C1 Ag1 Ag6 Ag2 71.6(4) . .
O5 Ag1 Ag6 Ag2 -93.5(4) . .
O1 Ag1 Ag6 Ag2 -50.3(6) . .
O3 Ag1 Ag6 Ag2 -167.3(3) . .
Ag3 Ag1 Ag6 Ag2 37.20(4) . .
Ag5 Ag1 Ag6 Ag2 137.47(4) . .
Ag4 Ag1 Ag6 Ag2 97.78(4) . .
C1 Ag1 Ag6 Ag7 -126.8(4) . .
O5 Ag1 Ag6 Ag7 68.1(4) . .
O1 Ag1 Ag6 Ag7 111.3(6) . .
O3 Ag1 Ag6 Ag7 -5.7(3) . .
Ag3 Ag1 Ag6 Ag7 -161.19(4) . .
Ag5 Ag1 Ag6 Ag7 -60.92(3) . .
Ag2 Ag1 Ag6 Ag7 161.60(4) . .
Ag4 Ag1 Ag6 Ag7 -100.62(3) . .
O12 Ag5 Ag6 O10 2.6(6) . .
O4 Ag5 Ag6 O10 145.7(4) . .
C1 Ag5 Ag6 O10 -90.6(4) . .
C19 Ag5 Ag6 O10 62.3(4) . .
Ag4 Ag5 Ag6 O10 -98.9(3) . .
Ag1 Ag5 Ag6 O10 -144.3(3) . .
Ag7 Ag5 Ag6 O10 109.2(3) . .
Ag8B Ag5 Ag6 O10 64.6(3) . .
O12 Ag5 Ag6 O6 -145.2(5) . .
O4 Ag5 Ag6 O6 -2.1(3) . .
C1 Ag5 Ag6 O6 121.6(4) . .
C19 Ag5 Ag6 O6 -85.5(4) . .
Ag4 Ag5 Ag6 O6 113.3(2) . .
Ag1 Ag5 Ag6 O6 67.9(2) . .
Ag7 Ag5 Ag6 O6 -38.6(2) . .
Ag8B Ag5 Ag6 O6 -83.2(3) . .
O12 Ag5 Ag6 C1 93.2(6) . .
O4 Ag5 Ag6 C1 -123.7(4) . .
C19 Ag5 Ag6 C1 152.9(4) . .
Ag4 Ag5 Ag6 C1 -8.2(3) . .
Ag1 Ag5 Ag6 C1 -53.7(3) . .
Ag7 Ag5 Ag6 C1 -160.2(3) . .
Ag8B Ag5 Ag6 C1 155.2(3) . .
O12 Ag5 Ag6 C19 -59.6(5) . .
O4 Ag5 Ag6 C19 83.4(3) . .
C1 Ag5 Ag6 C19 -152.9(4) . .
Ag4 Ag5 Ag6 C19 -161.1(3) . .
Ag1 Ag5 Ag6 C19 153.4(3) . .
Ag7 Ag5 Ag6 C19 46.9(3) . .
Ag8B Ag5 Ag6 C19 2.3(3) . .
O12 Ag5 Ag6 Ag1 146.9(5) . .
O4 Ag5 Ag6 Ag1 -70.0(2) . .
C1 Ag5 Ag6 Ag1 53.7(3) . .
C19 Ag5 Ag6 Ag1 -153.4(3) . .
Ag4 Ag5 Ag6 Ag1 45.44(4) . .
Ag7 Ag5 Ag6 Ag1 -106.52(3) . .
Ag8B Ag5 Ag6 Ag1 -151.10(11) . .
O12 Ag5 Ag6 Ag2 106.1(5) . .
O4 Ag5 Ag6 Ag2 -110.9(2) . .
C1 Ag5 Ag6 Ag2 12.8(3) . .
C19 Ag5 Ag6 Ag2 165.7(3) . .
Ag4 Ag5 Ag6 Ag2 4.59(5) . .
Ag1 Ag5 Ag6 Ag2 -40.85(4) . .
Ag7 Ag5 Ag6 Ag2 -147.37(4) . .
Ag8B Ag5 Ag6 Ag2 168.05(11) . .
O12 Ag5 Ag6 Ag7 -106.6(5) . .
O4 Ag5 Ag6 Ag7 36.5(2) . .
C1 Ag5 Ag6 Ag7 160.2(3) . .
C19 Ag5 Ag6 Ag7 -46.9(3) . .
Ag4 Ag5 Ag6 Ag7 151.96(4) . .
Ag1 Ag5 Ag6 Ag7 106.52(3) . .
Ag8B Ag5 Ag6 Ag7 -44.57(11) . .
O7 Ag2 Ag6 O10 -74.7(4) . .
O9 Ag2 Ag6 O10 9.7(3) . .
C18 Ag2 Ag6 O10 105.2(6) 2_657 .
C1 Ag2 Ag6 O10 126.8(4) . .
Ag3 Ag2 Ag6 O10 140.6(2) . .
Ag10 Ag2 Ag6 O10 -163.6(2) 1_455 .
Ag1 Ag2 Ag6 O10 179.4(2) . .
O7 Ag2 Ag6 O6 31.0(4) . .
O9 Ag2 Ag6 O6 115.3(3) . .
C18 Ag2 Ag6 O6 -149.1(6) 2_657 .
C1 Ag2 Ag6 O6 -127.5(4) . .
Ag3 Ag2 Ag6 O6 -113.7(2) . .
Ag10 Ag2 Ag6 O6 -57.9(2) 1_455 .
Ag1 Ag2 Ag6 O6 -74.9(2) . .
O7 Ag2 Ag6 C1 158.5(5) . .
O9 Ag2 Ag6 C1 -117.1(4) . .
C18 Ag2 Ag6 C1 -21.6(6) 2_657 .
Ag3 Ag2 Ag6 C1 13.8(3) . .
Ag10 Ag2 Ag6 C1 69.6(3) 1_455 .
Ag1 Ag2 Ag6 C1 52.6(3) . .
O7 Ag2 Ag6 C19 -166.5(9) . .
O9 Ag2 Ag6 C19 -82.2(8) . .
C18 Ag2 Ag6 C19 13.4(10) 2_657 .
C1 Ag2 Ag6 C19 34.9(9) . .
Ag3 Ag2 Ag6 C19 48.7(8) . .
Ag10 Ag2 Ag6 C19 104.6(8) 1_455 .
Ag1 Ag2 Ag6 C19 87.6(8) . .
O7 Ag2 Ag6 Ag1 105.9(4) . .
O9 Ag2 Ag6 Ag1 -169.8(2) . .
C18 Ag2 Ag6 Ag1 -74.2(5) 2_657 .
C1 Ag2 Ag6 Ag1 -52.6(3) . .
Ag3 Ag2 Ag6 Ag1 -38.83(4) . .
Ag10 Ag2 Ag6 Ag1 17.01(8) 1_455 .
O7 Ag2 Ag6 Ag5 146.4(4) . .
O9 Ag2 Ag6 Ag5 -129.3(2) . .
C18 Ag2 Ag6 Ag5 -33.7(5) 2_657 .
C1 Ag2 Ag6 Ag5 -12.2(3) . .
Ag3 Ag2 Ag6 Ag5 1.64(5) . .
Ag10 Ag2 Ag6 Ag5 57.49(9) 1_455 .
Ag1 Ag2 Ag6 Ag5 40.48(4) . .
O7 Ag2 Ag6 Ag7 66.7(4) . .
O9 Ag2 Ag6 Ag7 151.1(2) . .
C18 Ag2 Ag6 Ag7 -113.4(5) 2_657 .
C1 Ag2 Ag6 Ag7 -91.8(3) . .
Ag3 Ag2 Ag6 Ag7 -78.01(9) . .
Ag10 Ag2 Ag6 Ag7 -22.16(14) 1_455 .
Ag1 Ag2 Ag6 Ag7 -39.17(8) . .
O10 Ag6 Ag7 C19 -65.7(4) . .
O6 Ag6 Ag7 C19 -156.9(4) . .
C1 Ag6 Ag7 C19 85.2(5) . .
Ag1 Ag6 Ag7 C19 125.6(4) . .
Ag5 Ag6 Ag7 C19 67.2(4) . .
Ag2 Ag6 Ag7 C19 160.1(4) . .
O10 Ag6 Ag7 O13 112.5(4) . .
O6 Ag6 Ag7 O13 21.3(4) . .
C1 Ag6 Ag7 O13 -96.5(4) . .
C19 Ag6 Ag7 O13 178.2(5) . .
Ag1 Ag6 Ag7 O13 -56.1(3) . .
Ag5 Ag6 Ag7 O13 -114.6(3) . .
Ag2 Ag6 Ag7 O13 -21.7(3) . .
O10 Ag6 Ag7 Ag9 -12.6(2) . .
O6 Ag6 Ag7 Ag9 -103.8(3) . .
C1 Ag6 Ag7 Ag9 138.4(3) . .
C19 Ag6 Ag7 Ag9 53.1(4) . .
Ag1 Ag6 Ag7 Ag9 178.76(4) . .
Ag5 Ag6 Ag7 Ag9 120.32(4) . .
Ag2 Ag6 Ag7 Ag9 -146.79(8) . .
O10 Ag6 Ag7 Ag8A -75.5(3) . .
O6 Ag6 Ag7 Ag8A -166.7(3) . .
C1 Ag6 Ag7 Ag8A 75.5(3) . .
C19 Ag6 Ag7 Ag8A -9.8(4) . .
Ag1 Ag6 Ag7 Ag8A 115.85(14) . .
Ag5 Ag6 Ag7 Ag8A 57.41(14) . .
Ag2 Ag6 Ag7 Ag8A 150.30(15) . .
O10 Ag6 Ag7 Ag8B -87.0(3) . .
O6 Ag6 Ag7 Ag8B -178.2(3) . .
C1 Ag6 Ag7 Ag8B 64.0(3) . .
C19 Ag6 Ag7 Ag8B -21.3(4) . .
Ag1 Ag6 Ag7 Ag8B 104.34(19) . .
Ag5 Ag6 Ag7 Ag8B 45.90(18) . .
Ag2 Ag6 Ag7 Ag8B 138.8(2) . .
O10 Ag6 Ag7 Ag10 -7.3(3) . .
O6 Ag6 Ag7 Ag10 -98.5(3) . .
C1 Ag6 Ag7 Ag10 143.7(3) . .
C19 Ag6 Ag7 Ag10 58.4(4) . .
Ag1 Ag6 Ag7 Ag10 -175.93(5) . .
Ag5 Ag6 Ag7 Ag10 125.63(6) . .
Ag2 Ag6 Ag7 Ag10 -141.47(7) . .
O10 Ag6 Ag7 Ag5 -132.9(2) . .
O6 Ag6 Ag7 Ag5 135.9(3) . .
C1 Ag6 Ag7 Ag5 18.1(3) . .
C19 Ag6 Ag7 Ag5 -67.2(4) . .
Ag1 Ag6 Ag7 Ag5 58.44(3) . .
Ag2 Ag6 Ag7 Ag5 92.90(8) . .
O12 Ag5 Ag7 C19 71.2(5) . .
O4 Ag5 Ag7 C19 155.5(5) . .
C1 Ag5 Ag7 C19 -86.8(5) . .
Ag6 Ag5 Ag7 C19 -69.5(4) . .
Ag4 Ag5 Ag7 C19 -140.1(4) . .
Ag1 Ag5 Ag7 C19 -124.4(4) . .
Ag8B Ag5 Ag7 C19 56.2(4) . .
O12 Ag5 Ag7 O13 -107.5(5) . .
O4 Ag5 Ag7 O13 -23.2(4) . .
C1 Ag5 Ag7 O13 94.6(4) . .
C19 Ag5 Ag7 O13 -178.7(5) . .
Ag6 Ag5 Ag7 O13 111.8(3) . .
Ag4 Ag5 Ag7 O13 41.3(4) . .
Ag1 Ag5 Ag7 O13 56.9(3) . .
Ag8B Ag5 Ag7 O13 -122.5(4) . .
O12 Ag5 Ag7 Ag9 74.9(3) . .
O4 Ag5 Ag7 Ag9 159.3(3) . .
C1 Ag5 Ag7 Ag9 -83.0(3) . .
C19 Ag5 Ag7 Ag9 3.8(4) . .
Ag6 Ag5 Ag7 Ag9 -65.71(4) . .
Ag4 Ag5 Ag7 Ag9 -136.28(8) . .
Ag1 Ag5 Ag7 Ag9 -120.66(4) . .
Ag8B Ag5 Ag7 Ag9 60.00(9) . .
O12 Ag5 Ag7 Ag8A 17.4(3) . .
O4 Ag5 Ag7 Ag8A 101.8(3) . .
C1 Ag5 Ag7 Ag8A -140.5(3) . .
C19 Ag5 Ag7 Ag8A -53.7(4) . .
Ag6 Ag5 Ag7 Ag8A -123.22(6) . .
Ag4 Ag5 Ag7 Ag8A 166.21(9) . .
Ag1 Ag5 Ag7 Ag8A -178.17(5) . .
Ag8B Ag5 Ag7 Ag8A 2.50(10) . .
O12 Ag5 Ag7 Ag6 140.6(3) . .
O4 Ag5 Ag7 Ag6 -135.0(3) . .
C1 Ag5 Ag7 Ag6 -17.3(3) . .
C19 Ag5 Ag7 Ag6 69.5(4) . .
Ag4 Ag5 Ag7 Ag6 -70.57(8) . .
Ag1 Ag5 Ag7 Ag6 -54.95(3) . .
Ag8B Ag5 Ag7 Ag6 125.71(9) . .
O12 Ag5 Ag7 Ag8B 14.9(3) . .
O4 Ag5 Ag7 Ag8B 99.3(3) . .
C1 Ag5 Ag7 Ag8B -143.0(3) . .
C19 Ag5 Ag7 Ag8B -56.2(4) . .
Ag6 Ag5 Ag7 Ag8B -125.71(9) . .
Ag4 Ag5 Ag7 Ag8B 163.72(12) . .
Ag1 Ag5 Ag7 Ag8B 179.34(9) . .
O12 Ag5 Ag7 Ag10 13.1(3) . .
O4 Ag5 Ag7 Ag10 97.4(3) . .
C1 Ag5 Ag7 Ag10 -144.9(3) . .
C19 Ag5 Ag7 Ag10 -58.1(4) . .
Ag6 Ag5 Ag7 Ag10 -127.58(6) . .
Ag4 Ag5 Ag7 Ag10 161.84(7) . .
Ag1 Ag5 Ag7 Ag10 177.46(5) . .
Ag8B Ag5 Ag7 Ag10 -1.87(10) . .
O13 Ag7 Ag8A C19 -177.9(5) . .
Ag9 Ag7 Ag8A C19 -65.1(4) . .
Ag6 Ag7 Ag8A C19 10.1(4) . .
Ag8B Ag7 Ag8A C19 63.6(5) . .
Ag10 Ag7 Ag8A C19 -128.5(4) . .
Ag5 Ag7 Ag8A C19 54.7(4) . .
C19 Ag7 Ag8A O16 -168(2) . 1_655
O13 Ag7 Ag8A O16 14(2) . 1_655
Ag9 Ag7 Ag8A O16 126.9(19) . 1_655
Ag6 Ag7 Ag8A O16 -157.9(19) . 1_655
Ag8B Ag7 Ag8A O16 -104.3(19) . 1_655
Ag10 Ag7 Ag8A O16 63.5(19) . 1_655
Ag5 Ag7 Ag8A O16 -113.3(19) . 1_655
C19 Ag7 Ag8A O1W -130.0(5) . .
O13 Ag7 Ag8A O1W 52.2(5) . .
Ag9 Ag7 Ag8A O1W 164.9(4) . .
Ag6 Ag7 Ag8A O1W -119.9(3) . .
Ag8B Ag7 Ag8A O1W -66.3(4) . .
Ag10 Ag7 Ag8A O1W 101.5(3) . .
Ag5 Ag7 Ag8A O1W -75.3(3) . .
C19 Ag7 Ag8A C18 102.4(4) . 2_757
O13 Ag7 Ag8A C18 -75.5(4) . 2_757
Ag9 Ag7 Ag8A C18 37.3(2) . 2_757
Ag6 Ag7 Ag8A C18 112.5(3) . 2_757
Ag8B Ag7 Ag8A C18 166.0(5) . 2_757
Ag10 Ag7 Ag8A C18 -26.1(2) . 2_757
Ag5 Ag7 Ag8A C18 157.1(2) . 2_757
C19 Ag7 Ag8A Ag3 148.8(4) . 1_655
O13 Ag7 Ag8A Ag3 -29.1(4) . 1_655
Ag9 Ag7 Ag8A Ag3 83.63(19) . 1_655
Ag6 Ag7 Ag8A Ag3 158.82(10) . 1_655
Ag8B Ag7 Ag8A Ag3 -147.6(4) . 1_655
Ag10 Ag7 Ag8A Ag3 20.27(12) . 1_655
Ag5 Ag7 Ag8A Ag3 -156.53(14) . 1_655
C19 Ag7 Ag8A Ag9 65.1(4) . .
O13 Ag7 Ag8A Ag9 -112.7(3) . .
Ag6 Ag7 Ag8A Ag9 75.19(11) . .
Ag8B Ag7 Ag8A Ag9 128.8(4) . .
Ag10 Ag7 Ag8A Ag9 -63.36(8) . .
Ag5 Ag7 Ag8A Ag9 119.83(7) . .
C19 Ag7 Ag8A Ag10 128.5(4) . .
O13 Ag7 Ag8A Ag10 -49.4(3) . .
Ag9 Ag7 Ag8A Ag10 63.36(8) . .
Ag6 Ag7 Ag8A Ag10 138.55(5) . .
Ag8B Ag7 Ag8A Ag10 -167.9(4) . .
Ag5 Ag7 Ag8A Ag10 -176.81(5) . .
C19 Ag7 Ag8B O1W -157.0(7) . .
O13 Ag7 Ag8B O1W 25.7(6) . .
Ag9 Ag7 Ag8B O1W 145.4(4) . .
Ag8A Ag7 Ag8B O1W 97.9(4) . .
Ag6 Ag7 Ag8B O1W -133.3(4) . .
Ag10 Ag7 Ag8B O1W 86.8(4) . .
Ag5 Ag7 Ag8B O1W -91.9(4) . .
O13 Ag7 Ag8B C19 -177.3(5) . .
Ag9 Ag7 Ag8B C19 -57.6(4) . .
Ag8A Ag7 Ag8B C19 -105.1(6) . .
Ag6 Ag7 Ag8B C19 23.7(5) . .
Ag10 Ag7 Ag8B C19 -116.2(5) . .
Ag5 Ag7 Ag8B C19 65.1(4) . .
C19 Ag7 Ag8B O16 130.4(9) . 1_655
O13 Ag7 Ag8B O16 -46.9(9) . 1_655
Ag9 Ag7 Ag8B O16 72.8(7) . 1_655
Ag8A Ag7 Ag8B O16 25.3(7) . 1_655
Ag6 Ag7 Ag8B O16 154.1(7) . 1_655
Ag10 Ag7 Ag8B O16 14.2(7) . 1_655
Ag5 Ag7 Ag8B O16 -164.5(7) . 1_655
C19 Ag7 Ag8B C20 -1.0(5) . .
O13 Ag7 Ag8B C20 -178.3(4) . .
Ag9 Ag7 Ag8B C20 -58.6(3) . .
Ag8A Ag7 Ag8B C20 -106.1(5) . .
Ag6 Ag7 Ag8B C20 22.7(3) . .
Ag10 Ag7 Ag8B C20 -117.2(3) . .
Ag5 Ag7 Ag8B C20 64.0(3) . .
C19 Ag7 Ag8B Ag5 -65.1(4) . .
O13 Ag7 Ag8B Ag5 117.7(4) . .
Ag9 Ag7 Ag8B Ag5 -122.67(5) . .
Ag8A Ag7 Ag8B Ag5 -170.1(4) . .
Ag6 Ag7 Ag8B Ag5 -41.35(7) . .
Ag10 Ag7 Ag8B Ag5 178.74(7) . .
O12 Ag5 Ag8B O1W -89.8(5) . .
O4 Ag5 Ag8B O1W 21.0(5) . .
C1 Ag5 Ag8B O1W 159.8(6) . .
C19 Ag5 Ag8B O1W 125.2(6) . .
Ag6 Ag5 Ag8B O1W 122.5(4) . .
Ag4 Ag5 Ag8B O1W -88.7(4) . .
Ag1 Ag5 Ag8B O1W 75.4(5) . .
Ag7 Ag5 Ag8B O1W 76.6(4) . .
O12 Ag5 Ag8B C19 145.0(4) . .
O4 Ag5 Ag8B C19 -104.2(4) . .
C1 Ag5 Ag8B C19 34.6(7) . .
Ag6 Ag5 Ag8B C19 -2.7(3) . .
Ag4 Ag5 Ag8B C19 146.1(3) . .
Ag1 Ag5 Ag8B C19 -49.8(3) . .
Ag7 Ag5 Ag8B C19 -48.6(3) . .
O12 Ag5 Ag8B O16 -15.5(13) . 1_655
O4 Ag5 Ag8B O16 95.3(13) . 1_655
C1 Ag5 Ag8B O16 -125.9(14) . 1_655
C19 Ag5 Ag8B O16 -160.5(14) . 1_655
Ag6 Ag5 Ag8B O16 -163.2(13) . 1_655
Ag4 Ag5 Ag8B O16 -14.4(13) . 1_655
Ag1 Ag5 Ag8B O16 149.7(13) . 1_655
Ag7 Ag5 Ag8B O16 150.8(13) . 1_655
O12 Ag5 Ag8B C20 110.4(4) . .
O4 Ag5 Ag8B C20 -138.8(4) . .
C1 Ag5 Ag8B C20 0.0(7) . .
C19 Ag5 Ag8B C20 -34.6(4) . .
Ag6 Ag5 Ag8B C20 -37.3(3) . .
Ag4 Ag5 Ag8B C20 111.5(3) . .
Ag1 Ag5 Ag8B C20 -84.4(3) . .
Ag7 Ag5 Ag8B C20 -83.2(3) . .
O12 Ag5 Ag8B Ag7 -166.4(3) . .
O4 Ag5 Ag8B Ag7 -55.5(2) . .
C1 Ag5 Ag8B Ag7 83.3(5) . .
C19 Ag5 Ag8B Ag7 48.6(3) . .
Ag6 Ag5 Ag8B Ag7 45.92(5) . .
Ag4 Ag5 Ag8B Ag7 -165.27(10) . .
Ag1 Ag5 Ag8B Ag7 -1.18(16) . .
C19 Ag7 Ag9 N2 51.6(7) . .
O13 Ag7 Ag9 N2 -129.7(7) . .
Ag8A Ag7 Ag9 N2 111.1(6) . .
Ag6 Ag7 Ag9 N2 0.3(6) . .
Ag8B Ag7 Ag9 N2 99.7(6) . .
Ag10 Ag7 Ag9 N2 -175.7(6) . .
Ag5 Ag7 Ag9 N2 48.0(6) . .
C19 Ag7 Ag9 N3 154.1(5) . .
O13 Ag7 Ag9 N3 -27.3(5) . .
Ag8A Ag7 Ag9 N3 -146.5(4) . .
Ag6 Ag7 Ag9 N3 102.7(4) . .
Ag8B Ag7 Ag9 N3 -157.9(4) . .
Ag10 Ag7 Ag9 N3 -73.2(4) . .
Ag5 Ag7 Ag9 N3 150.5(4) . .
O13 Ag7 Ag9 C19 178.6(5) . .
Ag8A Ag7 Ag9 C19 59.5(4) . .
Ag6 Ag7 Ag9 C19 -51.4(4) . .
Ag8B Ag7 Ag9 C19 48.0(4) . .
Ag10 Ag7 Ag9 C19 132.7(4) . .
Ag5 Ag7 Ag9 C19 -3.6(4) . .
C19 Ag7 Ag9 C18 -98.5(5) . 2_757
O13 Ag7 Ag9 C18 80.1(4) . 2_757
Ag8A Ag7 Ag9 C18 -39.0(3) . 2_757
Ag6 Ag7 Ag9 C18 -149.8(3) . 2_757
Ag8B Ag7 Ag9 C18 -50.4(3) . 2_757
Ag10 Ag7 Ag9 C18 34.2(3) . 2_757
Ag5 Ag7 Ag9 C18 -102.1(3) . 2_757
C19 Ag7 Ag9 Ag10 -132.7(4) . .
O13 Ag7 Ag9 Ag10 45.9(3) . .
Ag8A Ag7 Ag9 Ag10 -73.22(16) . .
Ag6 Ag7 Ag9 Ag10 175.95(4) . .
Ag8B Ag7 Ag9 Ag10 -84.65(16) . .
Ag5 Ag7 Ag9 Ag10 -136.32(4) . .
C19 Ag7 Ag9 Ag8A -59.5(4) . .
O13 Ag7 Ag9 Ag8A 119.2(4) . .
Ag6 Ag7 Ag9 Ag8A -110.83(16) . .
Ag8B Ag7 Ag9 Ag8A -11.42(7) . .
Ag10 Ag7 Ag9 Ag8A 73.22(16) . .
Ag5 Ag7 Ag9 Ag8A -63.09(16) . .
C19 Ag8A Ag9 N2 -83.8(5) . .
O16 Ag8A Ag9 N2 57.6(9) 1_655 .
O1W Ag8A Ag9 N2 -162.3(6) . .
C18 Ag8A Ag9 N2 88.7(5) 2_757 .
Ag7 Ag8A Ag9 N2 -141.1(4) . .
Ag3 Ag8A Ag9 N2 104.1(4) 1_655 .
Ag10 Ag8A Ag9 N2 139.7(4) . .
C19 Ag8A Ag9 N3 103.5(6) . .
O16 Ag8A Ag9 N3 -115.0(9) 1_655 .
O1W Ag8A Ag9 N3 25.0(8) . .
C18 Ag8A Ag9 N3 -83.9(6) 2_757 .
Ag7 Ag8A Ag9 N3 46.3(5) . .
Ag3 Ag8A Ag9 N3 -68.5(5) 1_655 .
Ag10 Ag8A Ag9 N3 -33.0(5) . .
O16 Ag8A Ag9 C19 141.4(9) 1_655 .
O1W Ag8A Ag9 C19 -78.5(6) . .
C18 Ag8A Ag9 C19 172.6(5) 2_757 .
Ag7 Ag8A Ag9 C19 -57.3(3) . .
Ag3 Ag8A Ag9 C19 -172.1(4) 1_655 .
Ag10 Ag8A Ag9 C19 -136.5(3) . .
C19 Ag8A Ag9 C18 -172.6(5) . 2_757
O16 Ag8A Ag9 C18 -31.1(8) 1_655 2_757
O1W Ag8A Ag9 C18 108.9(6) . 2_757
Ag7 Ag8A Ag9 C18 130.2(3) . 2_757
Ag3 Ag8A Ag9 C18 15.4(3) 1_655 2_757
Ag10 Ag8A Ag9 C18 51.0(3) . 2_757
C19 Ag8A Ag9 Ag7 57.3(3) . .
O16 Ag8A Ag9 Ag7 -161.3(8) 1_655 .
O1W Ag8A Ag9 Ag7 -21.2(5) . .
C18 Ag8A Ag9 Ag7 -130.2(3) 2_757 .
Ag3 Ag8A Ag9 Ag7 -114.80(16) 1_655 .
Ag10 Ag8A Ag9 Ag7 -79.22(8) . .
C19 Ag8A Ag9 Ag10 136.5(3) . .
O16 Ag8A Ag9 Ag10 -82.1(8) 1_655 .
O1W Ag8A Ag9 Ag10 58.0(5) . .
C18 Ag8A Ag9 Ag10 -51.0(3) 2_757 .
Ag7 Ag8A Ag9 Ag10 79.22(8) . .
Ag3 Ag8A Ag9 Ag10 -35.58(9) 1_655 .
N2 Ag9 Ag10 C18 -56.4(6) . 2_757
N3 Ag9 Ag10 C18 -141.1(6) . 2_757
C19 Ag9 Ag10 C18 95.3(5) . 2_757
Ag7 Ag9 Ag10 C18 127.4(4) . 2_757
Ag8A Ag9 Ag10 C18 64.7(4) . 2_757
N2 Ag9 Ag10 O14 141.0(7) . .
N3 Ag9 Ag10 O14 56.3(6) . .
C19 Ag9 Ag10 O14 -67.3(5) . .
C18 Ag9 Ag10 O14 -162.6(6) 2_757 .
Ag7 Ag9 Ag10 O14 -35.2(4) . .
Ag8A Ag9 Ag10 O14 -97.9(4) . .
N2 Ag9 Ag10 O8 49.9(6) . 1_655
N3 Ag9 Ag10 O8 -34.7(6) . 1_655
C19 Ag9 Ag10 O8 -158.4(5) . 1_655
C18 Ag9 Ag10 O8 106.3(5) 2_757 1_655
Ag7 Ag9 Ag10 O8 -126.3(4) . 1_655
Ag8A Ag9 Ag10 O8 171.0(4) . 1_655
N2 Ag9 Ag10 Ag3 -83.5(5) . 1_655
N3 Ag9 Ag10 Ag3 -168.1(5) . 1_655
C19 Ag9 Ag10 Ag3 68.2(3) . 1_655
C18 Ag9 Ag10 Ag3 -27.1(4) 2_757 1_655
Ag7 Ag9 Ag10 Ag3 100.34(5) . 1_655
Ag8A Ag9 Ag10 Ag3 37.61(6) . 1_655
N2 Ag9 Ag10 Ag2 -23.8(5) . 1_655
N3 Ag9 Ag10 Ag2 -108.5(5) . 1_655
C19 Ag9 Ag10 Ag2 127.9(3) . 1_655
C18 Ag9 Ag10 Ag2 32.6(4) 2_757 1_655
Ag7 Ag9 Ag10 Ag2 160.00(4) . 1_655
Ag8A Ag9 Ag10 Ag2 97.28(6) . 1_655
N2 Ag9 Ag10 Ag7 176.2(5) . .
N3 Ag9 Ag10 Ag7 91.5(5) . .
C19 Ag9 Ag10 Ag7 -32.1(3) . .
C18 Ag9 Ag10 Ag7 -127.4(4) 2_757 .
Ag8A Ag9 Ag10 Ag7 -62.73(6) . .
N2 Ag9 Ag10 Ag8A -121.1(5) . .
N3 Ag9 Ag10 Ag8A 154.2(5) . .
C19 Ag9 Ag10 Ag8A 30.6(3) . .
C18 Ag9 Ag10 Ag8A -64.7(4) 2_757 .
Ag7 Ag9 Ag10 Ag8A 62.73(6) . .
C19 Ag7 Ag10 C18 -5.0(4) . 2_757
O13 Ag7 Ag10 C18 175.3(4) . 2_757
Ag9 Ag7 Ag10 C18 -43.5(3) . 2_757
Ag8A Ag7 Ag10 C18 34.0(3) . 2_757
Ag6 Ag7 Ag10 C18 -49.8(3) . 2_757
Ag8B Ag7 Ag10 C18 37.1(3) . 2_757
Ag5 Ag7 Ag10 C18 38.8(3) . 2_757
C19 Ag7 Ag10 O14 -172.5(5) . .
O13 Ag7 Ag10 O14 7.7(5) . .
Ag9 Ag7 Ag10 O14 149.0(4) . .
Ag8A Ag7 Ag10 O14 -133.5(4) . .
Ag6 Ag7 Ag10 O14 142.7(4) . .
Ag8B Ag7 Ag10 O14 -130.5(4) . .
Ag5 Ag7 Ag10 O14 -128.8(4) . .
C19 Ag7 Ag10 O8 129.3(7) . 1_655
O13 Ag7 Ag10 O8 -50.5(7) . 1_655
Ag9 Ag7 Ag10 O8 90.8(6) . 1_655
Ag8A Ag7 Ag10 O8 168.3(6) . 1_655
Ag6 Ag7 Ag10 O8 84.5(6) . 1_655
Ag8B Ag7 Ag10 O8 171.3(6) . 1_655
Ag5 Ag7 Ag10 O8 173.0(6) . 1_655
C19 Ag7 Ag10 Ag3 -58.6(3) . 1_655
O13 Ag7 Ag10 Ag3 121.7(3) . 1_655
Ag9 Ag7 Ag10 Ag3 -97.10(4) . 1_655
Ag8A Ag7 Ag10 Ag3 -19.57(6) . 1_655
Ag6 Ag7 Ag10 Ag3 -103.41(6) . 1_655
Ag8B Ag7 Ag10 Ag3 -16.54(9) . 1_655
Ag5 Ag7 Ag10 Ag3 -14.86(7) . 1_655
C19 Ag7 Ag10 Ag9 38.5(3) . .
O13 Ag7 Ag10 Ag9 -141.2(3) . .
Ag8A Ag7 Ag10 Ag9 77.54(6) . .
Ag6 Ag7 Ag10 Ag9 -6.31(6) . .
Ag8B Ag7 Ag10 Ag9 80.57(8) . .
Ag5 Ag7 Ag10 Ag9 82.25(6) . .
C19 Ag7 Ag10 Ag2 -4.4(3) . 1_655
O13 Ag7 Ag10 Ag2 175.8(3) . 1_655
Ag9 Ag7 Ag10 Ag2 -42.96(8) . 1_655
Ag8A Ag7 Ag10 Ag2 34.58(10) . 1_655
Ag6 Ag7 Ag10 Ag2 -49.26(12) . 1_655
Ag8B Ag7 Ag10 Ag2 37.61(12) . 1_655
Ag5 Ag7 Ag10 Ag2 39.29(12) . 1_655
C19 Ag7 Ag10 Ag8A -39.0(3) . .
O13 Ag7 Ag10 Ag8A 141.2(3) . .
Ag9 Ag7 Ag10 Ag8A -77.54(6) . .
Ag6 Ag7 Ag10 Ag8A -83.84(8) . .
Ag8B Ag7 Ag10 Ag8A 3.03(9) . .
Ag5 Ag7 Ag10 Ag8A 4.71(7) . .
C19 Ag8A Ag10 C18 -103.2(4) . 2_757
O16 Ag8A Ag10 C18 58.7(6) 1_655 2_757
O1W Ag8A Ag10 C18 146.3(4) . 2_757
Ag7 Ag8A Ag10 C18 -137.5(4) . 2_757
Ag3 Ag8A Ag10 C18 64.8(4) 1_655 2_757
Ag9 Ag8A Ag10 C18 -70.9(4) . 2_757
C19 Ag8A Ag10 O14 82.4(4) . .
O16 Ag8A Ag10 O14 -115.7(6) 1_655 .
O1W Ag8A Ag10 O14 -28.1(4) . .
C18 Ag8A Ag10 O14 -174.4(5) 2_757 .
Ag7 Ag8A Ag10 O14 48.1(3) . .
Ag3 Ag8A Ag10 O14 -109.6(3) 1_655 .
Ag9 Ag8A Ag10 O14 114.7(3) . .
C19 Ag8A Ag10 O8 -87(3) . 1_655
O16 Ag8A Ag10 O8 75(3) 1_655 1_655
O1W Ag8A Ag10 O8 162(3) . 1_655
C18 Ag8A Ag10 O8 16(3) 2_757 1_655
Ag7 Ag8A Ag10 O8 -121(3) . 1_655
Ag3 Ag8A Ag10 O8 81(3) 1_655 1_655
Ag9 Ag8A Ag10 O8 -55(3) . 1_655
C19 Ag8A Ag10 Ag3 -168.0(3) . 1_655
O16 Ag8A Ag10 Ag3 -6.1(4) 1_655 1_655
O1W Ag8A Ag10 Ag3 81.5(3) . 1_655
C18 Ag8A Ag10 Ag3 -64.8(3) 2_757 1_655
Ag7 Ag8A Ag10 Ag3 157.68(7) . 1_655
Ag9 Ag8A Ag10 Ag3 -135.72(6) . 1_655
C19 Ag8A Ag10 Ag9 -32.3(3) . .
O16 Ag8A Ag10 Ag9 129.6(5) 1_655 .
O1W Ag8A Ag10 Ag9 -142.8(3) . .
C18 Ag8A Ag10 Ag9 70.9(3) 2_757 .
Ag7 Ag8A Ag10 Ag9 -66.60(4) . .
Ag3 Ag8A Ag10 Ag9 135.72(6) 1_655 .
C19 Ag8A Ag10 Ag2 -129.1(3) . 1_655
O16 Ag8A Ag10 Ag2 32.8(5) 1_655 1_655
O1W Ag8A Ag10 Ag2 120.4(3) . 1_655
C18 Ag8A Ag10 Ag2 -25.9(3) 2_757 1_655
Ag7 Ag8A Ag10 Ag2 -163.44(5) . 1_655
Ag3 Ag8A Ag10 Ag2 38.89(5) 1_655 1_655
Ag9 Ag8A Ag10 Ag2 -96.84(5) . 1_655
C19 Ag8A Ag10 Ag7 34.3(3) . .
O16 Ag8A Ag10 Ag7 -163.8(5) 1_655 .
O1W Ag8A Ag10 Ag7 -76.2(3) . .
C18 Ag8A Ag10 Ag7 137.5(4) 2_757 .
Ag3 Ag8A Ag10 Ag7 -157.68(7) 1_655 .
Ag9 Ag8A Ag10 Ag7 66.60(4) . .
O5 Ag1 C1 C2 177(6) . .
O1 Ag1 C1 C2 -55(6) . .
O3 Ag1 C1 C2 58(6) . .
Ag6 Ag1 C1 C2 156(6) . .
Ag3 Ag1 C1 C2 -65(6) . .
Ag5 Ag1 C1 C2 83(6) . .
Ag2 Ag1 C1 C2 -133(6) . .
Ag4 Ag1 C1 C2 10(6) . .
O5 Ag1 C1 Ag6 21.5(7) . .
O1 Ag1 C1 Ag6 149.5(4) . .
O3 Ag1 C1 Ag6 -97.9(4) . .
Ag3 Ag1 C1 Ag6 138.8(4) . .
Ag5 Ag1 C1 Ag6 -72.7(2) . .
Ag2 Ag1 C1 Ag6 70.8(2) . .
Ag4 Ag1 C1 Ag6 -145.9(4) . .
O5 Ag1 C1 Ag4 167.5(5) . .
O1 Ag1 C1 Ag4 -64.6(6) . .
O3 Ag1 C1 Ag4 48.0(5) . .
Ag6 Ag1 C1 Ag4 145.9(4) . .
Ag3 Ag1 C1 Ag4 -75.2(3) . .
Ag5 Ag1 C1 Ag4 73.2(3) . .
Ag2 Ag1 C1 Ag4 -143.2(4) . .
O5 Ag1 C1 Ag5 94.3(6) . .
O1 Ag1 C1 Ag5 -137.8(4) . .
O3 Ag1 C1 Ag5 -25.2(5) . .
Ag6 Ag1 C1 Ag5 72.7(2) . .
Ag3 Ag1 C1 Ag5 -148.5(4) . .
Ag2 Ag1 C1 Ag5 143.6(3) . .
Ag4 Ag1 C1 Ag5 -73.2(3) . .
O5 Ag1 C1 Ag3 -117.3(6) . .
O1 Ag1 C1 Ag3 10.7(6) . .
O3 Ag1 C1 Ag3 123.2(4) . .
Ag6 Ag1 C1 Ag3 -138.8(4) . .
Ag5 Ag1 C1 Ag3 148.5(4) . .
Ag2 Ag1 C1 Ag3 -68.0(2) . .
Ag4 Ag1 C1 Ag3 75.2(3) . .
O5 Ag1 C1 Ag2 -49.3(7) . .
O1 Ag1 C1 Ag2 78.6(5) . .
O3 Ag1 C1 Ag2 -168.8(3) . .
Ag6 Ag1 C1 Ag2 -70.8(2) . .
Ag3 Ag1 C1 Ag2 68.0(2) . .
Ag5 Ag1 C1 Ag2 -143.6(3) . .
Ag4 Ag1 C1 Ag2 143.2(4) . .
O10 Ag6 C1 C2 40.6(9) . .
O6 Ag6 C1 C2 179.7(8) . .
C19 Ag6 C1 C2 -67.8(9) . .
Ag1 Ag6 C1 C2 -175.9(10) . .
Ag5 Ag6 C1 C2 -91.4(9) . .
Ag2 Ag6 C1 C2 102.5(9) . .
Ag7 Ag6 C1 C2 -111.7(8) . .
O10 Ag6 C1 Ag1 -143.5(3) . .
O6 Ag6 C1 Ag1 -4.3(5) . .
C19 Ag6 C1 Ag1 108.1(3) . .
Ag5 Ag6 C1 Ag1 84.5(3) . .
Ag2 Ag6 C1 Ag1 -81.6(3) . .
Ag7 Ag6 C1 Ag1 64.2(3) . .
O10 Ag6 C1 Ag4 147.8(7) . .
O6 Ag6 C1 Ag4 -73.1(9) . .
C19 Ag6 C1 Ag4 39.4(9) . .
Ag1 Ag6 C1 Ag4 -68.7(7) . .
Ag5 Ag6 C1 Ag4 15.8(6) . .
Ag2 Ag6 C1 Ag4 -150.4(9) . .
Ag7 Ag6 C1 Ag4 -4.5(9) . .
O10 Ag6 C1 Ag5 132.0(3) . .
O6 Ag6 C1 Ag5 -88.9(4) . .
C19 Ag6 C1 Ag5 23.6(3) . .
Ag1 Ag6 C1 Ag5 -84.5(3) . .
Ag2 Ag6 C1 Ag5 -166.2(3) . .
Ag7 Ag6 C1 Ag5 -20.3(3) . .
O10 Ag6 C1 Ag3 -82.7(6) . .
O6 Ag6 C1 Ag3 56.5(7) . .
C19 Ag6 C1 Ag3 168.9(5) . .
Ag1 Ag6 C1 Ag3 60.8(5) . .
Ag5 Ag6 C1 Ag3 145.3(7) . .
Ag2 Ag6 C1 Ag3 -20.8(4) . .
Ag7 Ag6 C1 Ag3 125.1(5) . .
O10 Ag6 C1 Ag2 -61.9(3) . .
O6 Ag6 C1 Ag2 77.3(4) . .
C19 Ag6 C1 Ag2 -170.2(2) . .
Ag1 Ag6 C1 Ag2 81.6(3) . .
Ag5 Ag6 C1 Ag2 166.2(3) . .
Ag7 Ag6 C1 Ag2 145.86(10) . .
N1 Ag4 C1 C2 -173.8(7) . .
O11 Ag4 C1 C2 52.9(8) . .
O15 Ag4 C1 C2 -47.0(9) . .
Ag5 Ag4 C1 C2 100.6(8) . .
Ag3 Ag4 C1 C2 -99.9(7) . .
Ag1 Ag4 C1 C2 -178.4(9) . .
N1 Ag4 C1 Ag1 4.6(5) . .
O11 Ag4 C1 Ag1 -128.7(4) . .
O15 Ag4 C1 Ag1 131.4(5) . .
C2 Ag4 C1 Ag1 178.4(9) . .
Ag5 Ag4 C1 Ag1 -81.0(3) . .
Ag3 Ag4 C1 Ag1 78.5(3) . .
N1 Ag4 C1 Ag6 69.9(9) . .
O11 Ag4 C1 Ag6 -63.4(9) . .
O15 Ag4 C1 Ag6 -163.2(8) . .
C2 Ag4 C1 Ag6 -116.2(12) . .
Ag5 Ag4 C1 Ag6 -15.6(6) . .
Ag3 Ag4 C1 Ag6 143.9(9) . .
Ag1 Ag4 C1 Ag6 65.4(7) . .
N1 Ag4 C1 Ag5 85.5(4) . .
O11 Ag4 C1 Ag5 -47.7(4) . .
O15 Ag4 C1 Ag5 -147.6(4) . .
C2 Ag4 C1 Ag5 -100.6(8) . .
Ag3 Ag4 C1 Ag5 159.5(4) . .
Ag1 Ag4 C1 Ag5 81.0(3) . .
N1 Ag4 C1 Ag3 -74.0(4) . .
O11 Ag4 C1 Ag3 152.7(3) . .
O15 Ag4 C1 Ag3 52.9(5) . .
C2 Ag4 C1 Ag3 99.9(7) . .
Ag5 Ag4 C1 Ag3 -159.5(4) . .
Ag1 Ag4 C1 Ag3 -78.5(3) . .
N1 Ag4 C1 Ag2 -63.2(8) . .
O11 Ag4 C1 Ag2 163.5(6) . .
O15 Ag4 C1 Ag2 63.7(8) . .
C2 Ag4 C1 Ag2 110.6(11) . .
Ag5 Ag4 C1 Ag2 -148.7(8) . .
Ag3 Ag4 C1 Ag2 10.8(5) . .
Ag1 Ag4 C1 Ag2 -67.8(6) . .
O12 Ag5 C1 C2 -30.0(9) . .
O4 Ag5 C1 C2 -169.4(7) . .
C19 Ag5 C1 C2 87.2(8) . .
Ag6 Ag5 C1 C2 109.9(8) . .
Ag4 Ag5 C1 C2 -79.9(7) . .
Ag1 Ag5 C1 C2 -170.7(9) . .
Ag7 Ag5 C1 C2 128.5(7) . .
Ag8B Ag5 C1 C2 62.6(10) . .
O12 Ag5 C1 Ag1 140.7(3) . .
O4 Ag5 C1 Ag1 1.3(5) . .
C19 Ag5 C1 Ag1 -102.2(3) . .
Ag6 Ag5 C1 Ag1 -79.4(3) . .
Ag4 Ag5 C1 Ag1 90.8(3) . .
Ag7 Ag5 C1 Ag1 -60.8(3) . .
Ag8B Ag5 C1 Ag1 -126.8(5) . .
O12 Ag5 C1 Ag6 -139.9(3) . .
O4 Ag5 C1 Ag6 80.7(4) . .
C19 Ag5 C1 Ag6 -22.8(3) . .
Ag4 Ag5 C1 Ag6 170.2(4) . .
Ag1 Ag5 C1 Ag6 79.4(3) . .
Ag7 Ag5 C1 Ag6 18.6(3) . .
Ag8B Ag5 C1 Ag6 -47.4(6) . .
O12 Ag5 C1 Ag4 49.9(4) . .
O4 Ag5 C1 Ag4 -89.5(4) . .
C19 Ag5 C1 Ag4 167.1(3) . .
Ag6 Ag5 C1 Ag4 -170.2(4) . .
Ag1 Ag5 C1 Ag4 -90.8(3) . .
Ag7 Ag5 C1 Ag4 -151.58(12) . .
Ag8B Ag5 C1 Ag4 142.5(4) . .
O12 Ag5 C1 Ag3 83.6(8) . .
O4 Ag5 C1 Ag3 -55.8(9) . .
C19 Ag5 C1 Ag3 -159.3(7) . .
Ag6 Ag5 C1 Ag3 -136.5(9) . .
Ag4 Ag5 C1 Ag3 33.6(6) . .
Ag1 Ag5 C1 Ag3 -57.1(6) . .
Ag7 Ag5 C1 Ag3 -117.9(7) . .
Ag8B Ag5 C1 Ag3 176.1(5) . .
O12 Ag5 C1 Ag2 -159.4(6) . .
O4 Ag5 C1 Ag2 61.2(8) . .
C19 Ag5 C1 Ag2 -42.2(7) . .
Ag6 Ag5 C1 Ag2 -19.5(5) . .
Ag4 Ag5 C1 Ag2 150.7(8) . .
Ag1 Ag5 C1 Ag2 60.0(6) . .
Ag7 Ag5 C1 Ag2 -0.9(7) . .
Ag8B Ag5 C1 Ag2 -66.8(9) . .
O2 Ag3 C1 C2 140.1(7) . .
C18 Ag3 C1 C2 -78.0(8) 2_657 .
O16 Ag3 C1 C2 20.6(9) . .
Ag2 Ag3 C1 C2 -107.0(8) . .
Ag10 Ag3 C1 C2 -126.1(7) 1_455 .
Ag1 Ag3 C1 C2 171.5(9) . .
Ag8A Ag3 C1 C2 -27.7(11) 1_455 .
Ag4 Ag3 C1 C2 80.4(7) . .
O2 Ag3 C1 Ag1 -31.4(5) . .
C18 Ag3 C1 Ag1 110.5(4) 2_657 .
O16 Ag3 C1 Ag1 -150.9(5) . .
Ag2 Ag3 C1 Ag1 81.5(3) . .
Ag10 Ag3 C1 Ag1 62.4(3) 1_455 .
Ag8A Ag3 C1 Ag1 160.8(4) 1_455 .
Ag4 Ag3 C1 Ag1 -91.1(3) . .
O2 Ag3 C1 Ag6 -91.7(6) . .
C18 Ag3 C1 Ag6 50.2(7) 2_657 .
O16 Ag3 C1 Ag6 148.8(7) . .
Ag2 Ag3 C1 Ag6 21.2(4) . .
Ag10 Ag3 C1 Ag6 2.1(7) 1_455 .
Ag1 Ag3 C1 Ag6 -60.3(5) . .
Ag8A Ag3 C1 Ag6 100.5(8) 1_455 .
Ag4 Ag3 C1 Ag6 -151.4(7) . .
O2 Ag3 C1 Ag4 59.6(4) . .
C18 Ag3 C1 Ag4 -158.5(3) 2_657 .
O16 Ag3 C1 Ag4 -59.9(5) . .
Ag2 Ag3 C1 Ag4 172.6(3) . .
Ag10 Ag3 C1 Ag4 153.50(11) 1_455 .
Ag1 Ag3 C1 Ag4 91.1(3) . .
Ag8A Ag3 C1 Ag4 -108.1(6) 1_455 .
O2 Ag3 C1 Ag5 26.4(9) . .
C18 Ag3 C1 Ag5 168.3(7) 2_657 .
O16 Ag3 C1 Ag5 -93.1(9) . .
Ag2 Ag3 C1 Ag5 139.3(8) . .
Ag10 Ag3 C1 Ag5 120.2(7) 1_455 .
Ag1 Ag3 C1 Ag5 57.8(6) . .
Ag8A Ag3 C1 Ag5 -141.4(6) 1_455 .
Ag4 Ag3 C1 Ag5 -33.3(6) . .
O2 Ag3 C1 Ag2 -112.9(3) . .
C18 Ag3 C1 Ag2 29.0(4) 2_657 .
O16 Ag3 C1 Ag2 127.6(5) . .
Ag10 Ag3 C1 Ag2 -19.1(3) 1_455 .
Ag1 Ag3 C1 Ag2 -81.5(3) . .
Ag8A Ag3 C1 Ag2 79.3(6) 1_455 .
Ag4 Ag3 C1 Ag2 -172.6(3) . .
O7 Ag2 C1 C2 -137.9(9) . .
O9 Ag2 C1 C2 -42.1(9) . .
C18 Ag2 C1 C2 62.7(8) 2_657 .
Ag3 Ag2 C1 C2 90.3(8) . .
Ag6 Ag2 C1 C2 -106.4(9) . .
Ag10 Ag2 C1 C2 107.5(8) 1_455 .
Ag1 Ag2 C1 C2 172.9(10) . .
O7 Ag2 C1 Ag1 49.3(7) . .
O9 Ag2 C1 Ag1 145.1(3) . .
C18 Ag2 C1 Ag1 -110.1(3) 2_657 .
Ag3 Ag2 C1 Ag1 -82.6(3) . .
Ag6 Ag2 C1 Ag1 80.7(3) . .
Ag10 Ag2 C1 Ag1 -65.4(3) 1_455 .
O7 Ag2 C1 Ag6 -31.5(7) . .
O9 Ag2 C1 Ag6 64.3(3) . .
C18 Ag2 C1 Ag6 169.1(3) 2_657 .
Ag3 Ag2 C1 Ag6 -163.4(4) . .
Ag10 Ag2 C1 Ag6 -146.10(13) 1_455 .
Ag1 Ag2 C1 Ag6 -80.7(3) . .
O7 Ag2 C1 Ag4 120.5(8) . .
O9 Ag2 C1 Ag4 -143.7(7) . .
C18 Ag2 C1 Ag4 -38.9(8) 2_657 .
Ag3 Ag2 C1 Ag4 -11.4(5) . .
Ag6 Ag2 C1 Ag4 152.0(9) . .
Ag10 Ag2 C1 Ag4 5.9(8) 1_455 .
Ag1 Ag2 C1 Ag4 71.2(7) . .
O7 Ag2 C1 Ag5 -11.7(10) . .
O9 Ag2 C1 Ag5 84.1(7) . .
C18 Ag2 C1 Ag5 -171.1(7) 2_657 .
Ag3 Ag2 C1 Ag5 -143.6(8) . .
Ag6 Ag2 C1 Ag5 19.8(5) . .
Ag10 Ag2 C1 Ag5 -126.3(6) 1_455 .
Ag1 Ag2 C1 Ag5 -61.0(6) . .
O7 Ag2 C1 Ag3 131.9(5) . .
O9 Ag2 C1 Ag3 -132.3(3) . .
C18 Ag2 C1 Ag3 -27.5(3) 2_657 .
Ag6 Ag2 C1 Ag3 163.4(4) . .
Ag10 Ag2 C1 Ag3 17.2(3) 1_455 .
Ag1 Ag2 C1 Ag3 82.6(3) . .
Ag1 C1 C2 C3 152(6) . .
Ag6 C1 C2 C3 -53(8) . .
Ag4 C1 C2 C3 162(8) . .
Ag5 C1 C2 C3 -126(8) . .
Ag3 C1 C2 C3 88(8) . .
Ag2 C1 C2 C3 21(8) . .
Ag1 C1 C2 Ag4 -10(6) . .
Ag6 C1 C2 Ag4 144.7(7) . .
Ag5 C1 C2 Ag4 71.7(3) . .
Ag3 C1 C2 Ag4 -73.9(3) . .
Ag2 C1 C2 Ag4 -141.4(6) . .
N1 Ag4 C2 C1 10.3(11) . .
O11 Ag4 C2 C1 -135.2(7) . .
O15 Ag4 C2 C1 136.8(8) . .
Ag5 Ag4 C2 C1 -62.7(7) . .
Ag3 Ag4 C2 C1 63.1(7) . .
Ag1 Ag4 C2 C1 1.1(7) . .
N1 Ag4 C2 C3 -166.9(7) . .
O11 Ag4 C2 C3 47.7(8) . .
O15 Ag4 C2 C3 -40.4(9) . .
C1 Ag4 C2 C3 -177.2(13) . .
Ag5 Ag4 C2 C3 120.1(8) . .
Ag3 Ag4 C2 C3 -114.1(8) . .
Ag1 Ag4 C2 C3 -176.1(8) . .
C1 C2 C3 C8 -168(7) . .
Ag4 C2 C3 C8 -7.1(15) . .
C1 C2 C3 C4 7(8) . .
Ag4 C2 C3 C4 168.5(8) . .
C8 C3 C4 C5 -3.7(18) . .
C2 C3 C4 C5 -179.6(11) . .
C3 C4 C5 C6 3(2) . .
C4 C5 C6 C7 0.3(19) . .
C4 C5 C6 C9 178.7(12) . .
C5 C6 C7 C8 -3(2) . .
C9 C6 C7 C8 178.5(13) . .
C6 C7 C8 C3 2(2) . .
C4 C3 C8 C7 1.0(19) . .
C2 C3 C8 C7 176.7(13) . .
C5 C6 C9 C10 15.8(19) . .
C7 C6 C9 C10 -165.9(13) . .
C6 C9 C10 C11 179.4(12) . .
C9 C10 C11 C12 -171.6(13) . .
C9 C10 C11 C16 8(2) . .
C16 C11 C12 C13 0.5(18) . .
C10 C11 C12 C13 -180.0(11) . .
C11 C12 C13 C14 -0.7(19) . .
C12 C13 C14 C15 0.8(17) . .
C12 C13 C14 C17 -178.2(11) . .
C13 C14 C15 C16 -0.7(16) . .
C17 C14 C15 C16 178.3(10) . .
C14 C15 C16 C11 0.6(17) . .
C12 C11 C16 C15 -0.4(17) . .
C10 C11 C16 C15 -179.9(11) . .
C15 C14 C17 C18 174(24) . .
C13 C14 C17 C18 -7(25) . .
C14 C17 C18 Ag10 118(23) . 2_757
C14 C17 C18 Ag3 -47(24) . 2_657
C14 C17 C18 Ag2 -126(24) . 2_657
C14 C17 C18 Ag9 99(24) . 2_757
C14 C17 C18 Ag8A 26(24) . 2_757
O13 Ag7 C19 C20 98(16) . .
Ag9 Ag7 C19 C20 131(13) . .
Ag8A Ag7 C19 C20 46(13) . .
Ag6 Ag7 C19 C20 -122(13) . .
Ag8B Ag7 C19 C20 29(13) . .
Ag10 Ag7 C19 C20 92(13) . .
Ag5 Ag7 C19 C20 -54(13) . .
O13 Ag7 C19 Ag8A 52(11) . .
Ag9 Ag7 C19 Ag8A 84.2(3) . .
Ag6 Ag7 C19 Ag8A -168.1(5) . .
Ag8B Ag7 C19 Ag8A -17.45(16) . .
Ag10 Ag7 C19 Ag8A 45.5(3) . .
Ag5 Ag7 C19 Ag8A -100.1(4) . .
O13 Ag7 C19 Ag8B 69(11) . .
Ag9 Ag7 C19 Ag8B 101.6(5) . .
Ag8A Ag7 C19 Ag8B 17.45(16) . .
Ag6 Ag7 C19 Ag8B -150.7(5) . .
Ag10 Ag7 C19 Ag8B 62.9(4) . .
Ag5 Ag7 C19 Ag8B -82.6(4) . .
O13 Ag7 C19 Ag9 -32(11) . .
Ag8A Ag7 C19 Ag9 -84.2(3) . .
Ag6 Ag7 C19 Ag9 107.7(3) . .
Ag8B Ag7 C19 Ag9 -101.6(5) . .
Ag10 Ag7 C19 Ag9 -38.7(2) . .
Ag5 Ag7 C19 Ag9 175.7(4) . .
O13 Ag7 C19 Ag6 -140(11) . .
Ag9 Ag7 C19 Ag6 -107.7(3) . .
Ag8A Ag7 C19 Ag6 168.1(5) . .
Ag8B Ag7 C19 Ag6 150.7(5) . .
Ag10 Ag7 C19 Ag6 -146.40(17) . .
Ag5 Ag7 C19 Ag6 68.0(2) . .
O13 Ag7 C19 Ag5 152(11) . .
Ag9 Ag7 C19 Ag5 -175.7(4) . .
Ag8A Ag7 C19 Ag5 100.1(4) . .
Ag6 Ag7 C19 Ag5 -68.0(2) . .
Ag8B Ag7 C19 Ag5 82.6(4) . .
Ag10 Ag7 C19 Ag5 145.57(19) . .
O16 Ag8A C19 C20 -4.3(15) 1_655 .
O1W Ag8A C19 C20 -123.6(8) . .
C18 Ag8A C19 C20 98.0(8) 2_757 .
Ag7 Ag8A C19 C20 -177.0(9) . .
Ag3 Ag8A C19 C20 119.2(7) 1_655 .
Ag9 Ag8A C19 C20 104.0(8) . .
Ag10 Ag8A C19 C20 138.3(7) . .
O16 Ag8A C19 Ag7 172.7(11) 1_655 .
O1W Ag8A C19 Ag7 53.4(5) . .
C18 Ag8A C19 Ag7 -85.0(4) 2_757 .
Ag3 Ag8A C19 Ag7 -63.9(6) 1_655 .
Ag9 Ag8A C19 Ag7 -79.0(3) . .
Ag10 Ag8A C19 Ag7 -44.7(3) . .
O16 Ag8A C19 Ag8B 53.3(13) 1_655 .
O1W Ag8A C19 Ag8B -66.0(5) . .
C18 Ag8A C19 Ag8B 155.6(5) 2_757 .
Ag7 Ag8A C19 Ag8B -119.3(4) . .
Ag3 Ag8A C19 Ag8B 176.8(6) 1_655 .
Ag9 Ag8A C19 Ag8B 161.7(4) . .
Ag10 Ag8A C19 Ag8B -164.1(4) . .
O16 Ag8A C19 Ag9 -108.3(12) 1_655 .
O1W Ag8A C19 Ag9 132.4(5) . .
C18 Ag8A C19 Ag9 -6.0(4) 2_757 .
Ag7 Ag8A C19 Ag9 79.0(3) . .
Ag3 Ag8A C19 Ag9 15.1(6) 1_655 .
Ag10 Ag8A C19 Ag9 34.3(2) . .
O16 Ag8A C19 Ag6 133.0(15) 1_655 .
O1W Ag8A C19 Ag6 13.7(19) . .
C18 Ag8A C19 Ag6 -124.7(16) 2_757 .
Ag7 Ag8A C19 Ag6 -39.7(15) . .
Ag3 Ag8A C19 Ag6 -103.5(16) 1_655 .
Ag9 Ag8A C19 Ag6 -118.7(18) . .
Ag10 Ag8A C19 Ag6 -84.4(17) . .
O16 Ag8A C19 Ag5 87.2(12) 1_655 .
O1W Ag8A C19 Ag5 -32.1(6) . .
C18 Ag8A C19 Ag5 -170.5(3) 2_757 .
Ag7 Ag8A C19 Ag5 -85.5(3) . .
Ag3 Ag8A C19 Ag5 -149.3(3) 1_655 .
Ag9 Ag8A C19 Ag5 -164.5(5) . .
Ag10 Ag8A C19 Ag5 -130.2(3) . .
O1W Ag8B C19 C20 -153.6(9) . .
O16 Ag8B C19 C20 75.4(14) 1_655 .
Ag7 Ag8B C19 C20 -178.0(9) . .
Ag5 Ag8B C19 C20 -91.3(7) . .
O1W Ag8B C19 Ag7 24.3(7) . .
O16 Ag8B C19 Ag7 -106.6(12) 1_655 .
C20 Ag8B C19 Ag7 178.0(9) . .
Ag5 Ag8B C19 Ag7 86.7(3) . .
O1W Ag8B C19 Ag8A 84.0(6) . .
O16 Ag8B C19 Ag8A -46.9(13) 1_655 .
C20 Ag8B C19 Ag8A -122.3(8) . .
Ag7 Ag8B C19 Ag8A 59.7(4) . .
Ag5 Ag8B C19 Ag8A 146.4(4) . .
O1W Ag8B C19 Ag9 102.6(6) . .
O16 Ag8B C19 Ag9 -28.3(13) 1_655 .
C20 Ag8B C19 Ag9 -103.7(8) . .
Ag7 Ag8B C19 Ag9 78.3(4) . .
Ag5 Ag8B C19 Ag9 165.0(5) . .
O1W Ag8B C19 Ag6 -56.2(13) . .
O16 Ag8B C19 Ag6 172.8(11) 1_655 .
C20 Ag8B C19 Ag6 97.4(12) . .
Ag7 Ag8B C19 Ag6 -80.6(9) . .
Ag5 Ag8B C19 Ag6 6.1(8) . .
O1W Ag8B C19 Ag5 -62.3(6) . .
O16 Ag8B C19 Ag5 166.7(12) 1_655 .
C20 Ag8B C19 Ag5 91.3(7) . .
Ag7 Ag8B C19 Ag5 -86.7(3) . .
N2 Ag9 C19 C20 29.6(9) . .
N3 Ag9 C19 C20 151.1(8) . .
C18 Ag9 C19 C20 -87.4(8) 2_757 .
Ag7 Ag9 C19 C20 -176.7(10) . .
Ag10 Ag9 C19 C20 -132.9(8) . .
Ag8A Ag9 C19 C20 -93.6(8) . .
N2 Ag9 C19 Ag7 -153.7(4) . .
N3 Ag9 C19 Ag7 -32.1(6) . .
C18 Ag9 C19 Ag7 89.3(4) 2_757 .
Ag10 Ag9 C19 Ag7 43.9(3) . .
Ag8A Ag9 C19 Ag7 83.1(3) . .
N2 Ag9 C19 Ag8A 123.2(4) . .
N3 Ag9 C19 Ag8A -115.2(5) . .
C18 Ag9 C19 Ag8A 6.2(4) 2_757 .
Ag7 Ag9 C19 Ag8A -83.1(3) . .
Ag10 Ag9 C19 Ag8A -39.2(3) . .
N2 Ag9 C19 Ag8B 116.9(4) . .
N3 Ag9 C19 Ag8B -121.6(5) . .
C18 Ag9 C19 Ag8B -0.1(4) 2_757 .
Ag7 Ag9 C19 Ag8B -89.5(4) . .
Ag10 Ag9 C19 Ag8B -45.6(3) . .
Ag8A Ag9 C19 Ag8B -6.34(13) . .
N2 Ag9 C19 Ag6 -73.8(5) . .
N3 Ag9 C19 Ag6 47.8(6) . .
C18 Ag9 C19 Ag6 169.2(3) 2_757 .
Ag7 Ag9 C19 Ag6 79.9(4) . .
Ag10 Ag9 C19 Ag6 123.7(3) . .
Ag8A Ag9 C19 Ag6 163.0(5) . .
N2 Ag9 C19 Ag5 -137.5(18) . .
N3 Ag9 C19 Ag5 -16(2) . .
C18 Ag9 C19 Ag5 105.4(18) 2_757 .
Ag7 Ag9 C19 Ag5 16.1(16) . .
Ag10 Ag9 C19 Ag5 60.0(18) . .
Ag8A Ag9 C19 Ag5 99.3(18) . .
O10 Ag6 C19 C20 -56.1(8) . .
O6 Ag6 C19 C20 -164.1(7) . .
C1 Ag6 C19 C20 64.3(8) . .
Ag1 Ag6 C19 C20 113.1(7) . .
Ag5 Ag6 C19 C20 87.2(7) . .
Ag2 Ag6 C19 C20 33.4(13) . .
Ag7 Ag6 C19 C20 176.4(9) . .
O10 Ag6 C19 Ag7 127.5(3) . .
O6 Ag6 C19 Ag7 19.5(4) . .
C1 Ag6 C19 Ag7 -112.1(4) . .
Ag1 Ag6 C19 Ag7 -63.3(3) . .
Ag5 Ag6 C19 Ag7 -89.3(3) . .
Ag2 Ag6 C19 Ag7 -143.0(6) . .
O10 Ag6 C19 Ag8A 166.9(17) . .
O6 Ag6 C19 Ag8A 59.0(17) . .
C1 Ag6 C19 Ag8A -72.6(17) . .
Ag1 Ag6 C19 Ag8A -23.9(18) . .
Ag5 Ag6 C19 Ag8A -49.8(16) . .
Ag2 Ag6 C19 Ag8A -103.6(17) . .
Ag7 Ag6 C19 Ag8A 39.5(15) . .
O10 Ag6 C19 Ag8B -149.8(10) . .
O6 Ag6 C19 Ag8B 102.2(10) . .
C1 Ag6 C19 Ag8B -29.4(11) . .
Ag1 Ag6 C19 Ag8B 19.4(11) . .
Ag5 Ag6 C19 Ag8B -6.5(8) . .
Ag2 Ag6 C19 Ag8B -60.3(15) . .
Ag7 Ag6 C19 Ag8B 82.7(10) . .
O10 Ag6 C19 Ag9 51.7(4) . .
O6 Ag6 C19 Ag9 -56.2(4) . .
C1 Ag6 C19 Ag9 172.2(4) . .
Ag1 Ag6 C19 Ag9 -139.1(2) . .
Ag5 Ag6 C19 Ag9 -165.0(4) . .
Ag2 Ag6 C19 Ag9 141.2(6) . .
Ag7 Ag6 C19 Ag9 -75.8(4) . .
O10 Ag6 C19 Ag5 -143.3(2) . .
O6 Ag6 C19 Ag5 108.8(3) . .
C1 Ag6 C19 Ag5 -22.8(3) . .
Ag1 Ag6 C19 Ag5 25.9(2) . .
Ag2 Ag6 C19 Ag5 -53.8(9) . .
Ag7 Ag6 C19 Ag5 89.3(3) . .
O12 Ag5 C19 C20 51.5(8) . .
O4 Ag5 C19 C20 156.7(7) . .
C1 Ag5 C19 C20 -76.4(8) . .
Ag6 Ag5 C19 C20 -98.9(7) . .
Ag4 Ag5 C19 C20 -50.8(11) . .
Ag1 Ag5 C19 C20 -122.7(7) . .
Ag7 Ag5 C19 C20 176.7(9) . .
Ag8B Ag5 C19 C20 84.4(8) . .
O12 Ag5 C19 Ag7 -125.1(4) . .
O4 Ag5 C19 Ag7 -19.9(4) . .
C1 Ag5 C19 Ag7 107.0(4) . .
Ag6 Ag5 C19 Ag7 84.5(3) . .
Ag4 Ag5 C19 Ag7 132.6(4) . .
Ag1 Ag5 C19 Ag7 60.7(3) . .
Ag8B Ag5 C19 Ag7 -92.3(4) . .
O12 Ag5 C19 Ag8A -43.9(5) . .
O4 Ag5 C19 Ag8A 61.2(4) . .
C1 Ag5 C19 Ag8A -171.9(4) . .
Ag6 Ag5 C19 Ag8A 165.6(5) . .
Ag4 Ag5 C19 Ag8A -146.3(4) . .
Ag1 Ag5 C19 Ag8A 141.8(3) . .
Ag7 Ag5 C19 Ag8A 81.2(4) . .
Ag8B Ag5 C19 Ag8A -11.13(13) . .
O12 Ag5 C19 Ag8B -32.8(4) . .
O4 Ag5 C19 Ag8B 72.4(4) . .
C1 Ag5 C19 Ag8B -160.7(4) . .
Ag6 Ag5 C19 Ag8B 176.7(4) . .
Ag4 Ag5 C19 Ag8B -135.1(4) . .
Ag1 Ag5 C19 Ag8B 152.9(2) . .
Ag7 Ag5 C19 Ag8B 92.3(4) . .
O12 Ag5 C19 Ag9 -140.9(18) . .
O4 Ag5 C19 Ag9 -35.7(18) . .
C1 Ag5 C19 Ag9 91.2(18) . .
Ag6 Ag5 C19 Ag9 68.7(18) . .
Ag4 Ag5 C19 Ag9 116.8(16) . .
Ag1 Ag5 C19 Ag9 44.8(19) . .
Ag7 Ag5 C19 Ag9 -15.8(15) . .
Ag8B Ag5 C19 Ag9 -108.1(19) . .
O12 Ag5 C19 Ag6 150.4(3) . .
O4 Ag5 C19 Ag6 -104.4(3) . .
C1 Ag5 C19 Ag6 22.5(3) . .
Ag4 Ag5 C19 Ag6 48.1(6) . .
Ag1 Ag5 C19 Ag6 -23.8(2) . .
Ag7 Ag5 C19 Ag6 -84.5(3) . .
Ag8B Ag5 C19 Ag6 -176.7(4) . .
Ag7 C19 C20 C21 -170(8) . .
Ag8A C19 C20 C21 -124(9) . .
Ag8B C19 C20 C21 -140(9) . .
Ag9 C19 C20 C21 -40(9) . .
Ag6 C19 C20 C21 69(9) . .
Ag5 C19 C20 C21 137(9) . .
Ag7 C19 C20 Ag8B -29(13) . .
Ag8A C19 C20 Ag8B 17.0(2) . .
Ag9 C19 C20 Ag8B 100.7(6) . .
Ag6 C19 C20 Ag8B -150.3(6) . .
Ag5 C19 C20 Ag8B -82.7(4) . .
O1W Ag8B C20 C19 37.6(12) . .
O16 Ag8B C20 C19 -135.4(12) 1_655 .
Ag7 Ag8B C20 C19 1.4(6) . .
Ag5 Ag8B C20 C19 68.5(7) . .
O1W Ag8B C20 C21 -147.6(10) . .
C19 Ag8B C20 C21 174.9(12) . .
O16 Ag8B C20 C21 39.4(14) 1_655 .
Ag7 Ag8B C20 C21 176.3(8) . .
Ag5 Ag8B C20 C21 -116.7(8) . .
C19 C20 C21 C26 168(9) . .
Ag8B C20 C21 C26 29.3(14) . .
C19 C20 C21 C22 -11(9) . .
Ag8B C20 C21 C22 -149.3(9) . .
C26 C21 C22 C23 -4.1(18) . .
C20 C21 C22 C23 174.6(11) . .
C21 C22 C23 C24 0.6(19) . .
C22 C23 C24 C25 2.8(19) . .
C22 C23 C24 C27 -175.1(12) . .
C23 C24 C25 C26 -3(2) . .
C27 C24 C25 C26 175.1(13) . .
C22 C21 C26 C25 4.0(19) . .
C20 C21 C26 C25 -174.5(12) . .
C24 C25 C26 C21 -1(2) . .
C25 C24 C27 C27 -162.5(17) . 2_757
C23 C24 C27 C27 15(2) . 2_757
O2 C28 C29 F2 -176(2) . .
O1 C28 C29 F2 6(3) . .
O2 C28 C29 F1 -56.7(19) . .
O1 C28 C29 F1 125.2(16) . .
O2 C28 C29 F3 56(2) . .
O1 C28 C29 F3 -121.9(19) . .
O3 C30 C31 F6 -67.0(18) . .
O4 C30 C31 F6 115.0(16) . .
O3 C30 C31 F4 55(2) . .
O4 C30 C31 F4 -122.7(15) . .
O3 C30 C31 F5 177.2(16) . .
O4 C30 C31 F5 -1(2) . .
O5 C32 C33 F7 160.1(16) . .
O6 C32 C33 F7 -19(2) . .
O5 C32 C33 F9 -77(2) . .
O6 C32 C33 F9 103(2) . .
O5 C32 C33 F8 37(2) . .
O6 C32 C33 F8 -141.9(16) . .
O7 C34 C35 F12 -24(3) . .
O8 C34 C35 F12 156(2) . .
O7 C34 C35 F10 -145(2) . .
O8 C34 C35 F10 35(3) . .
O7 C34 C35 F11 97(2) . .
O8 C34 C35 F11 -83(2) . .
O10 C36 C37 F15 91.7(14) . .
O9 C36 C37 F15 -82.5(14) . .
O10 C36 C37 F14 -27.5(16) . .
O9 C36 C37 F14 158.3(12) . .
O10 C36 C37 F13 -147.0(11) . .
O9 C36 C37 F13 38.8(15) . .
O12 C38 C39 F17 -76(2) . .
O11 C38 C39 F17 104.2(19) . .
O12 C38 C39 F18 152.8(16) . .
O11 C38 C39 F18 -27(2) . .
O12 C38 C39 F16 42.3(19) . .
O11 C38 C39 F16 -137.6(14) . .
O14 C40 C41 F19 92.8(16) . .
O13 C40 C41 F19 -84.4(16) . .
O14 C40 C41 F20 -149.4(15) . .
O13 C40 C41 F20 33.4(18) . .
O14 C40 C41 F21 -28.2(19) . .
O13 C40 C41 F21 154.6(15) . .
O16 C48 C49 F23 106(2) . .
O15 C48 C49 F23 -68.9(17) . .
O16 C48 C49 F22 -126.4(19) . .
O15 C48 C49 F22 59.1(17) . .
O16 C48 C49 F24 -10(2) . .
O15 C48 C49 F24 175.1(15) . .
C43 C42 N1 Ag4 -141(35) . .
O11 Ag4 N1 C42 86(3) . .
O15 Ag4 N1 C42 178(3) . .
C1 Ag4 N1 C42 -54(4) . .
C2 Ag4 N1 C42 -59(4) . .
Ag5 Ag4 N1 C42 2(3) . .
Ag3 Ag4 N1 C42 -105(3) . .
Ag1 Ag4 N1 C42 -51(3) . .
C45 C44 N2 Ag9 88(74) . .
N3 Ag9 N2 C44 179(5) . .
C19 Ag9 N2 C44 -47(5) . .
C18 Ag9 N2 C44 65(5) 2_757 .
Ag7 Ag9 N2 C44 -83(5) . .
Ag10 Ag9 N2 C44 103(5) . .
Ag8A Ag9 N2 C44 4(6) . .
C47 C46 N3 Ag9 -167(5) . .
N2 Ag9 N3 C46 -146(4) . .
C19 Ag9 N3 C46 88(4) . .
C18 Ag9 N3 C46 -30(5) 2_757 .
Ag7 Ag9 N3 C46 66(5) . .
Ag10 Ag9 N3 C46 -2(4) . .
Ag8A Ag9 N3 C46 29(5) . .
C51 C50 N4 Ag12 133(48) . .
N5 Ag12 N4 C50 107(6) . .
Ag12 Ag12 N4 C50 -14(8) 2_776 .
C53 C52 N5 Ag12 -29(65) . .
N4 Ag12 N5 C52 32(5) . .
Ag12 Ag12 N5 C52 -168(5) 2_776 .
O2 C28 O1 Ag1 -21(2) . .
C29 C28 O1 Ag1 156.6(9) . .
O2 C28 O1 Ag11 172.6(10) . .
C29 C28 O1 Ag11 -10(2) . .
C1 Ag1 O1 C28 19.7(14) . .
O5 Ag1 O1 C28 165.9(12) . .
O3 Ag1 O1 C28 -112.9(12) . .
Ag6 Ag1 O1 C28 122.4(10) . .
Ag3 Ag1 O1 C28 28.8(11) . .
Ag5 Ag1 O1 C28 -69.8(13) . .
Ag2 Ag1 O1 C28 79.8(11) . .
Ag4 Ag1 O1 C28 -25.6(11) . .
C1 Ag1 O1 Ag11 -169.5(4) . .
O5 Ag1 O1 Ag11 -23.2(5) . .
O3 Ag1 O1 Ag11 58.0(4) . .
Ag6 Ag1 O1 Ag11 -66.7(8) . .
Ag3 Ag1 O1 Ag11 -160.3(4) . .
Ag5 Ag1 O1 Ag11 101.1(4) . .
Ag2 Ag1 O1 Ag11 -109.3(3) . .
Ag4 Ag1 O1 Ag11 145.2(3) . .
O2W Ag11 O1 C28 -87.5(15) . .
O5 Ag11 O1 C28 -168.9(15) . .
O2W Ag11 O1 Ag1 104.1(5) . .
O5 Ag11 O1 Ag1 22.7(4) . .
O1 C28 O2 Ag3 -8(2) . .
C29 C28 O2 Ag3 174.3(8) . .
C18 Ag3 O2 C28 -92.2(10) 2_657 .
O16 Ag3 O2 C28 171.1(10) . .
C1 Ag3 O2 C28 44.4(10) . .
Ag2 Ag3 O2 C28 -27.9(10) . .
Ag10 Ag3 O2 C28 -73.1(9) 1_455 .
Ag1 Ag3 O2 C28 22.6(9) . .
Ag8A Ag3 O2 C28 -140.9(10) 1_455 .
Ag4 Ag3 O2 C28 87.1(9) . .
O4 C30 O3 Ag1 -18(2) . .
C31 C30 O3 Ag1 164.2(10) . .
C1 Ag1 O3 C30 48.0(13) . .
O5 Ag1 O3 C30 -94.3(12) . .
O1 Ag1 O3 C30 -175.5(12) . .
Ag6 Ag1 O3 C30 -19.0(12) . .
Ag3 Ag1 O3 C30 126.6(10) . .
Ag5 Ag1 O3 C30 27.1(11) . .
Ag2 Ag1 O3 C30 -80.5(17) . .
Ag4 Ag1 O3 C30 83.0(11) . .
O3 C30 O4 Ag5 -11(2) . .
C31 C30 O4 Ag5 166.6(10) . .
O12 Ag5 O4 C30 -121.3(10) . .
C1 Ag5 O4 C30 23.5(11) . .
C19 Ag5 O4 C30 133.3(10) . .
Ag6 Ag5 O4 C30 78.7(9) . .
Ag4 Ag5 O4 C30 -34.9(10) . .
Ag1 Ag5 O4 C30 24.4(9) . .
Ag7 Ag5 O4 C30 117.9(10) . .
Ag8B Ag5 O4 C30 176.7(10) . .
O6 C32 O5 Ag1 4(3) . .
C33 C32 O5 Ag1 -175.0(10) . .
O6 C32 O5 Ag11 156.1(13) . .
C33 C32 O5 Ag11 -23(3) . .
C1 Ag1 O5 C32 -31.8(18) . .
O1 Ag1 O5 C32 -176.0(15) . .
O3 Ag1 O5 C32 104.5(15) . .
Ag6 Ag1 O5 C32 -13.6(14) . .
Ag3 Ag1 O5 C32 -113.9(14) . .
Ag5 Ag1 O5 C32 34.7(15) . .
Ag2 Ag1 O5 C32 -72.6(14) . .
Ag4 Ag1 O5 C32 90.3(18) . .
C1 Ag1 O5 Ag11 167.7(5) . .
O1 Ag1 O5 Ag11 23.5(5) . .
O3 Ag1 O5 Ag11 -56.0(5) . .
Ag6 Ag1 O5 Ag11 -174.1(5) . .
Ag3 Ag1 O5 Ag11 85.6(5) . .
Ag5 Ag1 O5 Ag11 -125.8(3) . .
Ag2 Ag1 O5 Ag11 126.9(4) . .
Ag4 Ag1 O5 Ag11 -70.2(15) . .
O2W Ag11 O5 C32 102.8(18) . .
O1 Ag11 O5 C32 -179.0(19) . .
O2W Ag11 O5 Ag1 -101.1(7) . .
O1 Ag11 O5 Ag1 -23.0(4) . .
O5 C32 O6 Ag6 13(3) . .
C33 C32 O6 Ag6 -167.8(9) . .
O10 Ag6 O6 C32 128.0(11) . .
C1 Ag6 O6 C32 -14.1(12) . .
C19 Ag6 O6 C32 -131.3(11) . .
Ag1 Ag6 O6 C32 -17.3(11) . .
Ag5 Ag6 O6 C32 -73.8(11) . .
Ag2 Ag6 O6 C32 43.8(11) . .
Ag7 Ag6 O6 C32 -116.0(11) . .
O8 C34 O7 Ag2 14(4) . .
C35 C34 O7 Ag2 -166.6(12) . .
O9 Ag2 O7 C34 136.9(17) . .
C18 Ag2 O7 C34 36.5(18) 2_657 .
C1 Ag2 O7 C34 -119.2(16) . .
Ag3 Ag2 O7 C34 -32(2) . .
Ag6 Ag2 O7 C34 -143.6(17) . .
Ag10 Ag2 O7 C34 2.8(16) 1_455 .
Ag1 Ag2 O7 C34 -87.5(16) . .
O7 C34 O8 Ag10 -28(4) . 1_455
C35 C34 O8 Ag10 152.1(14) . 1_455
O10 C36 O9 Ag2 5.9(18) . .
C37 C36 O9 Ag2 179.0(7) . .
O7 Ag2 O9 C36 77.0(10) . .
C18 Ag2 O9 C36 -161.3(9) 2_657 .
C1 Ag2 O9 C36 -58.6(10) . .
Ag3 Ag2 O9 C36 -112.0(9) . .
Ag6 Ag2 O9 C36 -12.3(9) . .
Ag10 Ag2 O9 C36 162.4(8) 1_455 .
Ag1 Ag2 O9 C36 -24.7(11) . .
O9 C36 O10 Ag6 9.1(17) . .
C37 C36 O10 Ag6 -164.0(7) . .
O6 Ag6 O10 C36 -110.6(8) . .
C1 Ag6 O10 C36 36.1(9) . .
C19 Ag6 O10 C36 149.7(9) . .
Ag1 Ag6 O10 C36 -12.8(11) . .
Ag5 Ag6 O10 C36 101.0(8) . .
Ag2 Ag6 O10 C36 -13.7(8) . .
Ag7 Ag6 O10 C36 -172.5(8) . .
O12 C38 O11 Ag4 -2(2) . .
C39 C38 O11 Ag4 177.5(9) . .
N1 Ag4 O11 C38 -103.3(11) . .
O15 Ag4 O11 C38 149.7(11) . .
C1 Ag4 O11 C38 37.2(12) . .
C2 Ag4 O11 C38 59.4(11) . .
Ag5 Ag4 O11 C38 0.0(10) . .
Ag3 Ag4 O11 C38 102.7(12) . .
Ag1 Ag4 O11 C38 -12.1(12) . .
O11 C38 O12 Ag5 4(2) . .
C39 C38 O12 Ag5 -176.0(9) . .
O4 Ag5 O12 C38 105.6(11) . .
C1 Ag5 O12 C38 -40.9(12) . .
C19 Ag5 O12 C38 -158.4(11) . .
Ag6 Ag5 O12 C38 -111.5(10) . .
Ag4 Ag5 O12 C38 -2.6(11) . .
Ag1 Ag5 O12 C38 11.8(14) . .
Ag7 Ag5 O12 C38 162.9(10) . .
Ag8B Ag5 O12 C38 176.8(12) . .
O14 C40 O13 Ag7 -1(2) . .
C41 C40 O13 Ag7 175.7(7) . .
C19 Ag7 O13 C40 -14(11) . .
Ag9 Ag7 O13 C40 -45.2(12) . .
Ag8A Ag7 O13 C40 37.0(12) . .
Ag6 Ag7 O13 C40 -152.6(9) . .
Ag8B Ag7 O13 C40 53.9(12) . .
Ag10 Ag7 O13 C40 -7.2(10) . .
Ag5 Ag7 O13 C40 137.5(10) . .
O13 C40 O14 Ag10 15(2) . .
C41 C40 O14 Ag10 -161.5(9) . .
C18 Ag10 O14 C40 -70(2) 2_757 .
O8 Ag10 O14 C40 126.0(15) 1_655 .
Ag3 Ag10 O14 C40 -115.2(13) 1_655 .
Ag9 Ag10 O14 C40 15.5(15) . .
Ag2 Ag10 O14 C40 174.3(11) 1_655 .
Ag7 Ag10 O14 C40 -14.0(13) . .
Ag8A Ag10 O14 C40 -52.1(14) . .
O16 C48 O15 Ag4 0(3) . .
C49 C48 O15 Ag4 173.3(9) . .
N1 Ag4 O15 C48 96.0(13) . .
O11 Ag4 O15 C48 -160.0(13) . .
C1 Ag4 O15 C48 -38.8(14) . .
C2 Ag4 O15 C48 -58.6(13) . .
Ag5 Ag4 O15 C48 -92.2(15) . .
Ag3 Ag4 O15 C48 2.3(12) . .
Ag1 Ag4 O15 C48 3.3(16) . .
O15 C48 O16 Ag8B -140.2(19) . 1_455
C49 C48 O16 Ag8B 47(3) . 1_455
O15 C48 O16 Ag8A -128(3) . 1_455
C49 C48 O16 Ag8A 59(4) . 1_455
O15 C48 O16 Ag3 -3(3) . .
C49 C48 O16 Ag3 -175.5(9) . .
O2 Ag3 O16 C48 -84.9(15) . .
C18 Ag3 O16 C48 154.3(15) 2_657 .
C1 Ag3 O16 C48 46.3(16) . .
Ag2 Ag3 O16 C48 117.2(14) . .
Ag10 Ag3 O16 C48 -166.2(13) 1_455 .
Ag1 Ag3 O16 C48 5(2) . .
Ag8A Ag3 O16 C48 -158.6(18) 1_455 .
Ag4 Ag3 O16 C48 3.2(14) . .
O2 Ag3 O16 Ag8B 66.8(6) . 1_455
C18 Ag3 O16 Ag8B -54.1(6) 2_657 1_455
C1 Ag3 O16 Ag8B -162.1(4) . 1_455
Ag2 Ag3 O16 Ag8B -91.2(6) . 1_455
Ag10 Ag3 O16 Ag8B -14.6(7) 1_455 1_455
Ag1 Ag3 O16 Ag8B 156.5(3) . 1_455
Ag8A Ag3 O16 Ag8B -7.00(19) 1_455 1_455
Ag4 Ag3 O16 Ag8B 154.8(5) . 1_455
O2 Ag3 O16 Ag8A 73.7(4) . 1_455
C18 Ag3 O16 Ag8A -47.1(4) 2_657 1_455
C1 Ag3 O16 Ag8A -155.1(3) . 1_455
Ag2 Ag3 O16 Ag8A -84.2(5) . 1_455
Ag10 Ag3 O16 Ag8A -7.6(5) 1_455 1_455
Ag1 Ag3 O16 Ag8A 163.5(4) . 1_455
Ag4 Ag3 O16 Ag8A 161.8(4) . 1_455
C19 Ag8B O1W Ag8A -75.8(6) . .
O16 Ag8B O1W Ag8A 80.4(6) 1_655 .
C20 Ag8B O1W Ag8A -94.5(10) . .
Ag7 Ag8B O1W Ag8A -59.7(3) . .
Ag5 Ag8B O1W Ag8A -120.4(3) . .
C19 Ag8A O1W Ag8B 74.3(5) . .
O16 Ag8A O1W Ag8B -80.5(6) 1_655 .
C18 Ag8A O1W Ag8B -160.9(5) 2_757 .
Ag7 Ag8A O1W Ag8B 110.0(3) . .
Ag3 Ag8A O1W Ag8B -133.4(4) 1_655 .
Ag9 Ag8A O1W Ag8B 127.9(5) . .
Ag10 Ag8A O1W Ag8B 171.9(3) . .
